data_1550734
loop_
_publ_author_name
'Liu, Chao'
'Jin, Xiao'
'Li, Leijiao'
'Xu, Jun'
'McGrady, John E.'
'Sun, Zhong-Ming'

_publ_section_title
;
 Synthesis and Structure of a Family of Rhodium Polystannide Clusters
 [Rh@Sn10]3--, [Rh@Sn12]3--, [Rh2@Sn17]6-- and the First Triply-Fused
 Stannide, [Rh3@Sn24]5--
;
_journal_name_full 'Chemical Science'
_journal_paper_doi 10.1039/C8SC03948H
_journal_year 2019
_chemical_formula_moiety 'C26.5 H66 K4 N9.5 O6 Rh2 Sn17, C36 H72 K2 N4 O12'
_chemical_formula_sum 'C62 H140 K6 N14 O18 Rh2 Sn17'
_chemical_formula_weight 3828.02
_space_group_crystal_system monoclinic
_space_group_IT_number 14
_space_group_name_Hall '-P 2yn'
_space_group_name_H-M_alt 'P 1 21/n 1'
_symmetry_space_group_name_Hall '-P 2yn'
_symmetry_space_group_name_H-M 'P 1 21/n 1'
_atom_sites_solution_hydrogens geom
_audit_creation_date 2018-05-23
_audit_creation_method
;
Olex2 1.2
(compiled 2018.05.18 svn.r3508 for OlexSys, GUI svn.r5497)
;
_audit_update_record
;
2018-06-02 deposited with the CCDC.    2019-03-11 downloaded from the CCDC.
;
_cell_angle_alpha 90
_cell_angle_beta 97.8280(10)
_cell_angle_gamma 90
_cell_formula_units_Z 4
_cell_length_a 21.5558(14)
_cell_length_b 16.1668(10)
_cell_length_c 33.205(2)
_cell_measurement_reflns_used 9857
_cell_measurement_temperature 120
_cell_measurement_theta_max 26.08
_cell_measurement_theta_min 2.24
_cell_volume 11463.7(12)
_computing_cell_refinement 'SAINT v8.34A (Bruker, 2013)'
_computing_data_reduction 'SAINT v8.34A (Bruker, 2013)'
_computing_molecular_graphics 'Olex2 (Dolomanov et al., 2009)'
_computing_publication_material 'Olex2 (Dolomanov et al., 2009)'
_computing_structure_refinement 'XL (Sheldrick, 2008)'
_diffrn_ambient_temperature 120
_diffrn_measured_fraction_theta_full 0.998
_diffrn_measured_fraction_theta_max 0.996
_diffrn_measurement_device_type 'CCD area detector'
_diffrn_measurement_method 'phi and omega scans'
_diffrn_radiation_monochromator graphite
_diffrn_radiation_type MoK\a
_diffrn_radiation_wavelength 0.71073
_diffrn_reflns_av_R_equivalents 0.0394
_diffrn_reflns_av_unetI/netI 0.0431
_diffrn_reflns_Laue_measured_fraction_full 0.998
_diffrn_reflns_Laue_measured_fraction_max 0.996
_diffrn_reflns_limit_h_max 26
_diffrn_reflns_limit_h_min -24
_diffrn_reflns_limit_k_max 19
_diffrn_reflns_limit_k_min -19
_diffrn_reflns_limit_l_max 41
_diffrn_reflns_limit_l_min -33
_diffrn_reflns_number 70292
_diffrn_reflns_point_group_measured_fraction_full 0.998
_diffrn_reflns_point_group_measured_fraction_max 0.996
_diffrn_reflns_theta_full 25.242
_diffrn_reflns_theta_max 26.081
_diffrn_reflns_theta_min 1.580
_exptl_absorpt_coefficient_mu 4.181
_exptl_absorpt_correction_T_max 0.658
_exptl_absorpt_correction_T_min 0.381
_exptl_absorpt_correction_type multi-scan
_exptl_absorpt_process_details
;
SADABS-2012/1 (Bruker,2012) was used for absorption correction.
wR2(int) was 0.1163 before and 0.0491 after correction.
The Ratio of minimum to maximum transmission is 0.5077.
The \l/2 correction factor is 0.0015.
;
_exptl_crystal_colour 'clear dark black'
_exptl_crystal_colour_lustre clear
_exptl_crystal_colour_modifier dark
_exptl_crystal_colour_primary black
_exptl_crystal_density_diffrn 2.218
_exptl_crystal_description plate
_exptl_crystal_F_000 7232
_exptl_crystal_size_max 0.3
_exptl_crystal_size_mid 0.2
_exptl_crystal_size_min 0.1
_refine_diff_density_max 1.944
_refine_diff_density_min -1.336
_refine_diff_density_rms 0.139
_refine_ls_extinction_method none
_refine_ls_goodness_of_fit_ref 1.014
_refine_ls_hydrogen_treatment constr
_refine_ls_matrix_type full
_refine_ls_number_parameters 1100
_refine_ls_number_reflns 22633
_refine_ls_number_restraints 53
_refine_ls_restrained_S_all 1.484
_refine_ls_R_factor_all 0.0387
_refine_ls_R_factor_gt 0.0292
_refine_ls_shift/su_max 0.002
_refine_ls_shift/su_mean 0.000
_refine_ls_structure_factor_coef Fsqd
_refine_ls_weighting_details 'w=1/[\s^2^(Fo^2^)+(0.0192P)^2^+23.0711P] where P=(Fo^2^+2Fc^2^)/3'
_refine_ls_weighting_scheme calc
_refine_ls_wR_factor_gt 0.0604
_refine_ls_wR_factor_ref 0.0643
_reflns_Friedel_coverage 0.000
_reflns_number_gt 19154
_reflns_number_total 22633
_reflns_threshold_expression 'I > 2\s(I)'
_cod_data_source_file c8sc03948h2.cif
_cod_data_source_block 3
_cod_original_cell_volume 11463.6(12)
_cod_database_code 1550734
_shelx_shelxl_version_number 2014/7
_shelx_space_group_comment
;
The symmetry employed for this shelxl refinement is uniquely defined
by the following loop, which should always be used as a source of
symmetry information in preference to the above space-group names.
They are only intended as comments.
;
_olex2_refinement_description
;
1. Fixed Uiso
 At 1.2 times of:
  All C(H,H) groups, All N(H,H) groups
2. Restrained distances
 C58-C61
 1.38 with sigma of 0.01
 N64-H64A
 0.7 with sigma of 0.001
3. Rigid bond restraints
 N65, C60
 with sigma for 1-2 distances of 0.001 and sigma for 1-3 distances of 0.001
 C41, C57
 with sigma for 1-2 distances of 0.001 and sigma for 1-3 distances of 0.001
 O18, C57
 with sigma for 1-2 distances of 0.001 and sigma for 1-3 distances of 0.001
4. Uiso/Uaniso restraints and constraints
Uanis(C61) \\sim Ueq, Uanis(C58) \\sim Ueq, Uanis(N11) \\sim Ueq: with sigma of
0.01 and sigma for terminal atoms of 0.02
Uanis(C60) \\sim Ueq, Uanis(C62) \\sim Ueq, Uanis(C63) \\sim Ueq, Uanis(C57)
\\sim Ueq, Uanis(C2AA) \\sim Ueq: with sigma of 0.001 and sigma for terminal
atoms of 0.002
5. Others
 Sof(C62A)=1-FVAR(1)
 Sof(C62)=FVAR(1)
 Fixed Sof: N64(0.5) N7(0.5) C63(0.5) H63A(0.5) H63B(0.5) N8(0.5) H8A(0.5)
 H8B(0.5)
6.a Secondary CH2 refined with riding coordinates:
 C1AA(H1AA,H1AB), C2(H2A,H2B), C4(H4A,H4B), C5(H5A,H5B), C6(H6A,H6B), C7(H7A,
 H7B), C8(H8C,H8D), C9(H9A,H9B), C11(H11C,H11D), C12(H12A,H12B), C13(H13A,H13B),
  C14(H14A,H14B), C15(H15A,H15B), C16(H16A,H16B), C17(H17A,H17B), C18(H18A,
 H18B), C19(H19A,H19B), C20(H20A,H20B), C21(H21A,H21B), C22(H22A,H22B),
 C23(H23A,H23B), C24(H24A,H24B), C25(H25A,H25B), C26(H26A,H26B), C27(H27A,H27B),
  C28(H28A,H28B), C29(H29A,H29B), C30(H30A,H30B), C31(H31A,H31B), C32(H32A,
 H32B), C33(H33A,H33B), C34(H34A,H34B), C35(H35A,H35B), C36(H36A,H36B),
 C37(H37A,H37B), C38(H38A,H38B), C40(H40A,H40B), C41(H41A,H41B), C42(H42A,H42B),
  C43(H43A,H43B), C44(H44A,H44B), C45(H45A,H45B), C46(H46A,H46B), C47(H47A,
 H47B), C48(H48A,H48B), C49(H49A,H49B), C50(H50A,H50B), C51(H51A,H51B),
 C52(H52A,H52B), C53(H53A,H53B), C54(H54A,H54B), C55(H55C,H55D), C56(H56A,H56B),
  C58(H58A,H58B), C59(H59A,H59B), C60(H60A,H60B), C61(H61A,H61B), C2AA(H2AA,
 H2AB), C63(H63A,H63B), C0AA(H0AA,H0AB), C57(H57A,H57B), C39(H39A,H39B)
6.b X=CH2 refined with riding coordinates:
 N1(H1A,H1B), N3(H3A,H3B), N55(H55A,H55B), N88(H88A,H88B), N11(H11A,H11B),
 N64(H64A,H64B), N8(H8A,H8B), N65(H65A,H65B)
;
_olex2_submission_special_instructions 'No special instructions were received'

loop_
_space_group_symop_operation_xyz
'x, y, z'
'-x+1/2, y+1/2, -z+1/2'
'-x, -y, -z'
'x-1/2, -y-1/2, z-1/2'

loop_
_atom_site_label
_atom_site_type_symbol
_atom_site_fract_x
_atom_site_fract_y
_atom_site_fract_z
_atom_site_U_iso_or_equiv
_atom_site_adp_type
_atom_site_occupancy
_atom_site_site_symmetry_order
_atom_site_calc_flag
_atom_site_refinement_flags_posn
_atom_site_refinement_flags_adp
_atom_site_refinement_flags_occupancy
_atom_site_disorder_assembly
_atom_site_disorder_group
Sn14 Sn 0.62144(2) 0.64018(2) 0.22979(2) 0.01701(7) Uani 1 1 d . . . . .
Rh1 Rh 0.69547(2) 0.65010(2) 0.39216(2) 0.01085(7) Uani 1 1 d . . . . .
Rh2 Rh 0.53029(2) 0.60320(2) 0.27569(2) 0.01081(7) Uani 1 1 d . . . . .
Sn1 Sn 0.72245(2) 0.74361(2) 0.46079(2) 0.02053(8) Uani 1 1 d . . . . .
Sn2 Sn 0.80717(2) 0.60154(2) 0.43484(2) 0.01885(7) Uani 1 1 d . . . . .
Sn3 Sn 0.79022(2) 0.76345(2) 0.38839(2) 0.01826(7) Uani 1 1 d . . . . .
Sn4 Sn 0.64793(2) 0.80386(2) 0.37479(2) 0.02069(8) Uani 1 1 d . . . . .
Sn5 Sn 0.58124(2) 0.67781(2) 0.41577(2) 0.01814(7) Uani 1 1 d . . . . .
Sn6 Sn 0.67987(2) 0.56620(2) 0.46144(2) 0.02087(8) Uani 1 1 d . . . . .
Sn7 Sn 0.69968(2) 0.48357(2) 0.38256(2) 0.02027(8) Uani 1 1 d . . . . .
Sn8 Sn 0.77521(2) 0.60325(2) 0.34010(2) 0.01829(7) Uani 1 1 d . . . . .
Sn9 Sn 0.62421(2) 0.62671(2) 0.32732(2) 0.01790(7) Uani 1 1 d . . . . .
Sn10 Sn 0.55078(2) 0.76751(2) 0.27099(2) 0.01840(7) Uani 1 1 d . . . . .
Sn11 Sn 0.42259(2) 0.69620(2) 0.27419(2) 0.01741(7) Uani 1 1 d . . . . .
Sn12 Sn 0.47740(2) 0.59075(2) 0.34477(2) 0.01771(7) Uani 1 1 d . . . . .
Sn13 Sn 0.54829(2) 0.45416(2) 0.31182(2) 0.02012(8) Uani 1 1 d . . . . .
Sn15 Sn 0.47879(2) 0.64596(2) 0.19828(2) 0.01907(7) Uani 1 1 d . . . . .
Sn16 Sn 0.42470(2) 0.51281(2) 0.25392(2) 0.02059(8) Uani 1 1 d . . . . .
Sn17 Sn 0.54393(2) 0.48338(2) 0.21860(2) 0.02050(8) Uani 1 1 d . . . . .
K1 K 0.77657(5) 0.29763(7) 0.22167(3) 0.0217(2) Uani 1 1 d . . . . .
K2 K 0.70280(5) 0.44178(7) 0.27088(3) 0.0221(2) Uani 1 1 d . . . . .
K5 K 0.11836(5) 0.58431(6) 0.35591(3) 0.0192(2) Uani 1 1 d . . . . .
K4 K 0.38202(5) 0.08423(7) 0.38210(3) 0.0211(2) Uani 1 1 d . . . . .
K6 K 0.10690(5) 0.85218(6) 0.50145(3) 0.0200(2) Uani 1 1 d . . . . .
O1 O 0.23584(16) 0.5454(2) 0.38868(10) 0.0275(8) Uani 1 1 d . . . . .
O2 O 0.18159(19) 0.8990(2) 0.57402(10) 0.0313(9) Uani 1 1 d . . . . .
O3 O 0.11697(18) 0.7050(2) 0.29365(11) 0.0319(9) Uani 1 1 d . . . . .
O4 O 0.17360(17) 1.0023(2) 0.50514(10) 0.0274(8) Uani 1 1 d . . . . .
O5 O 0.14318(17) 0.5148(2) 0.43529(11) 0.0302(9) Uani 1 1 d . . . . .
O6 O -0.00199(17) 0.8856(2) 0.44728(11) 0.0349(9) Uani 1 1 d . . . . .
O7 O 0.28584(17) -0.0278(2) 0.35278(11) 0.0312(9) Uani 1 1 d . . . . .
O8 O 0.42359(18) 0.0069(2) 0.45873(11) 0.0336(9) Uani 1 1 d . . . . .
O9 O 0.03275(17) 0.7155(2) 0.35188(12) 0.0344(9) Uani 1 1 d . . . . .
O10 O 0.15357(19) 0.6930(2) 0.51091(11) 0.0340(9) Uani 1 1 d . . . . .
O11 O 0.18643(17) 0.7918(2) 0.44576(10) 0.0277(8) Uani 1 1 d . . . . .
O12 O 0.45445(18) 0.1877(2) 0.33658(11) 0.0373(10) Uani 1 1 d . . . . .
O13 O 0.46523(18) 0.0140(3) 0.33465(12) 0.0383(10) Uani 1 1 d . . . . .
O14 O 0.26916(16) 0.1475(2) 0.34102(11) 0.0316(9) Uani 1 1 d . . . . .
O15 O -0.01484(18) 0.8274(3) 0.52607(12) 0.0388(10) Uani 1 1 d . . . . .
O16 O 0.39039(18) 0.1751(2) 0.45328(11) 0.0351(9) Uani 1 1 d . . . . .
O17 O 0.1422(3) 0.4490(3) 0.30900(15) 0.0697(17) Uani 1 1 d . . . . .
O18 O 0.0327(3) 0.4587(3) 0.3462(2) 0.089(2) Uani 1 1 d . U . . .
N1 N 0.7368(2) 0.4599(3) 0.18908(13) 0.0361(12) Uani 1 1 d . . . . .
H1A H 0.7457 0.4095 0.1956 0.043 Uiso 1 1 calc R . . . .
H1B H 0.7000 0.4725 0.1772 0.043 Uiso 1 1 calc R . . . .
N2 N 0.0173(2) 0.5815(3) 0.40809(14) 0.0335(11) Uani 1 1 d . . . . .
N3 N 0.8369(2) 0.4495(3) 0.25872(16) 0.0440(14) Uani 1 1 d . . . . .
H3A H 0.8013 0.4478 0.2677 0.053 Uiso 1 1 calc R . . . .
H3B H 0.8695 0.4286 0.2729 0.053 Uiso 1 1 calc R . . . .
N4 N 0.0949(2) 0.7604(3) 0.57813(13) 0.0351(12) Uani 1 1 d . . . . .
N5 N 0.1173(2) 0.9447(3) 0.42416(12) 0.0294(11) Uani 1 1 d . . . . .
N55 N 0.6468(2) 0.2843(3) 0.23075(17) 0.0454(14) Uani 1 1 d . . . . .
H55A H 0.6567 0.3333 0.2396 0.054 Uiso 1 1 calc R . . . .
H55B H 0.6367 0.2759 0.2051 0.054 Uiso 1 1 calc R . . . .
N88 N 0.7332(3) 0.2766(4) 0.30658(15) 0.069(2) Uani 1 1 d . . . . .
H88A H 0.7552 0.2771 0.2868 0.082 Uiso 1 1 calc R . . . .
H88B H 0.7492 0.2939 0.3302 0.082 Uiso 1 1 calc R . . . .
N11 N 0.6810(6) 0.2107(6) 0.4259(3) 0.171(5) Uani 1 1 d . U . . .
H11A H 0.6709 0.2593 0.4332 0.205 Uiso 1 1 calc R . . . .
H11B H 0.7197 0.1984 0.4254 0.205 Uiso 1 1 calc R . . . .
N64 N 0.5446(4) 0.5074(6) 0.5257(3) 0.036(2) Uani 0.5 1 d D . P . .
H64A H 0.5143 0.4935 0.5074 0.043 Uiso 1 1 calc DR . . A .
H64B H 0.5520 0.5588 0.5310 0.043 Uiso 1 1 calc R . . A .
N13A N 0.22244(19) 0.5927(3) 0.30779(12) 0.0236(9) Uani 1 1 d . . . . .
N14A N 0.3566(2) 0.2701(3) 0.37773(14) 0.0320(11) Uani 1 1 d . . . . .
N15A N 0.4073(2) -0.1017(3) 0.38675(14) 0.0365(12) Uani 1 1 d . . . . .
C1AA C 0.2478(3) 0.4968(3) 0.42441(15) 0.0291(13) Uani 1 1 d . . . . .
H1AA H 0.2628 0.5317 0.4474 0.035 Uiso 1 1 calc R . . . .
H1AB H 0.2799 0.4561 0.4213 0.035 Uiso 1 1 calc R . . . .
C2 C 0.0573(3) 0.9401(4) 0.39739(16) 0.0417(16) Uani 1 1 d . . . . .
H2A H 0.0544 0.8868 0.3839 0.050 Uiso 1 1 calc R . . . .
H2B H 0.0566 0.9824 0.3766 0.050 Uiso 1 1 calc R . . . .
C4 C 0.2270(3) 1.0019(3) 0.53574(18) 0.0355(14) Uani 1 1 d . . . . .
H4A H 0.2467 1.0559 0.5373 0.043 Uiso 1 1 calc R . . . .
H4B H 0.2572 0.9616 0.5289 0.043 Uiso 1 1 calc R . . . .
C5 C 0.0012(3) 0.9511(4) 0.41888(18) 0.0436(16) Uani 1 1 d . . . . .
H5A H 0.0038 1.0037 0.4330 0.052 Uiso 1 1 calc R . . . .
H5B H -0.0365 0.9512 0.3992 0.052 Uiso 1 1 calc R . . . .
C6 C 0.1689(3) 0.8163(3) 0.40492(16) 0.0320(13) Uani 1 1 d . . . . .
H6A H 0.1281 0.7937 0.3947 0.038 Uiso 1 1 calc R . . . .
H6B H 0.1990 0.7954 0.3882 0.038 Uiso 1 1 calc R . . . .
C7 C 0.0792(3) 0.7761(3) 0.29805(18) 0.0400(15) Uani 1 1 d . . . . .
H7A H 0.0702 0.8044 0.2721 0.048 Uiso 1 1 calc R . . . .
H7B H 0.1018 0.8141 0.3174 0.048 Uiso 1 1 calc R . . . .
C8 C 0.2361(3) 0.5092(4) 0.29419(17) 0.0359(14) Uani 1 1 d . . . . .
H8C H 0.2579 0.4785 0.3169 0.043 Uiso 1 1 calc R . . . .
H8D H 0.2637 0.5131 0.2735 0.043 Uiso 1 1 calc R . . . .
C9 C 0.1942(3) 0.7043(3) 0.44821(17) 0.0373(14) Uani 1 1 d . . . . .
H9A H 0.2286 0.6878 0.4340 0.045 Uiso 1 1 calc R . . . .
H9B H 0.1565 0.6772 0.4354 0.045 Uiso 1 1 calc R . . . .
C11 C 0.2728(2) 0.6272(4) 0.33689(16) 0.0347(14) Uani 1 1 d . . . . .
H11C H 0.2598 0.6808 0.3458 0.042 Uiso 1 1 calc R . . . .
H11D H 0.3093 0.6357 0.3232 0.042 Uiso 1 1 calc R . . . .
C12 C 0.4248(3) 0.1400(4) 0.48856(17) 0.0406(15) Uani 1 1 d . . . . .
H12A H 0.4170 0.1709 0.5124 0.049 Uiso 1 1 calc R . . . .
H12B H 0.4692 0.1426 0.4867 0.049 Uiso 1 1 calc R . . . .
C13 C 0.2913(2) 0.5735(4) 0.37390(16) 0.0372(15) Uani 1 1 d . . . . .
H13A H 0.3156 0.5265 0.3667 0.045 Uiso 1 1 calc R . . . .
H13B H 0.3168 0.6050 0.3948 0.045 Uiso 1 1 calc R . . . .
C14 C 0.2198(3) 0.0878(4) 0.33442(18) 0.0400(15) Uani 1 1 d . . . . .
H14A H 0.1869 0.1079 0.3139 0.048 Uiso 1 1 calc R . . . .
H14B H 0.2020 0.0792 0.3594 0.048 Uiso 1 1 calc R . . . .
C15 C 0.4025(3) 0.2608(4) 0.45083(19) 0.0424(16) Uani 1 1 d . . . . .
H15A H 0.4442 0.2693 0.4436 0.051 Uiso 1 1 calc R . . . .
H15B H 0.4008 0.2865 0.4771 0.051 Uiso 1 1 calc R . . . .
C16 C 0.1558(3) 0.8793(4) 0.61047(16) 0.0424(16) Uani 1 1 d . . . . .
H16A H 0.1172 0.9096 0.6112 0.051 Uiso 1 1 calc R . . . .
H16B H 0.1851 0.8947 0.6341 0.051 Uiso 1 1 calc R . . . .
C17 C 0.1872(3) 1.0405(3) 0.46879(17) 0.0356(14) Uani 1 1 d . . . . .
H17A H 0.2237 1.0149 0.4600 0.043 Uiso 1 1 calc R . . . .
H17B H 0.1961 1.0988 0.4736 0.043 Uiso 1 1 calc R . . . .
C18 C 0.0195(3) 0.7512(4) 0.31246(19) 0.0432(16) Uani 1 1 d . . . . .
H18A H -0.0073 0.7991 0.3134 0.052 Uiso 1 1 calc R . . . .
H18B H -0.0022 0.7113 0.2938 0.052 Uiso 1 1 calc R . . . .
C19 C 0.1764(3) 0.7263(4) 0.28280(18) 0.0391(15) Uani 1 1 d . . . . .
H19A H 0.2008 0.7555 0.3051 0.047 Uiso 1 1 calc R . . . .
H19B H 0.1711 0.7626 0.2593 0.047 Uiso 1 1 calc R . . . .
C20 C 0.4969(3) -0.0560(4) 0.3523(2) 0.0471(17) Uani 1 1 d . . . . .
H20A H 0.5198 -0.0415 0.3786 0.057 Uiso 1 1 calc R . . . .
H20B H 0.5267 -0.0755 0.3351 0.057 Uiso 1 1 calc R . . . .
C21 C 0.1668(3) 0.9090(3) 0.40283(17) 0.0372(15) Uani 1 1 d . . . . .
H21A H 0.2071 0.9309 0.4148 0.045 Uiso 1 1 calc R . . . .
H21B H 0.1598 0.9259 0.3746 0.045 Uiso 1 1 calc R . . . .
C22 C 0.1893(3) 0.4545(3) 0.43166(17) 0.0356(14) Uani 1 1 d . . . . .
H22A H 0.1753 0.4177 0.4092 0.043 Uiso 1 1 calc R . . . .
H22B H 0.1967 0.4219 0.4564 0.043 Uiso 1 1 calc R . . . .
C23 C 0.2074(3) 0.9808(3) 0.57555(17) 0.0378(14) Uani 1 1 d . . . . .
H23A H 0.2431 0.9837 0.5966 0.045 Uiso 1 1 calc R . . . .
H23B H 0.1763 1.0201 0.5821 0.045 Uiso 1 1 calc R . . . .
C24 C 0.2103(3) 0.6497(4) 0.27315(16) 0.0371(14) Uani 1 1 d . . . . .
H24A H 0.1857 0.6213 0.2507 0.044 Uiso 1 1 calc R . . . .
H24B H 0.2499 0.6652 0.2645 0.044 Uiso 1 1 calc R . . . .
C25 C 0.4055(3) 0.0530(4) 0.49232(16) 0.0408(15) Uani 1 1 d . . . . .
H25A H 0.4256 0.0300 0.5178 0.049 Uiso 1 1 calc R . . . .
H25B H 0.3605 0.0499 0.4920 0.049 Uiso 1 1 calc R . . . .
C26 C 0.3064(3) -0.1072(4) 0.34161(19) 0.0433(16) Uani 1 1 d . . . . .
H26A H 0.3293 -0.1020 0.3185 0.052 Uiso 1 1 calc R . . . .
H26B H 0.2704 -0.1425 0.3337 0.052 Uiso 1 1 calc R . . . .
C27 C 0.1593(3) 0.6534(4) 0.54925(17) 0.0448(17) Uani 1 1 d . . . . .
H27A H 0.1970 0.6725 0.5660 0.054 Uiso 1 1 calc R . . . .
H27B H 0.1628 0.5941 0.5457 0.054 Uiso 1 1 calc R . . . .
C28 C 0.1318(3) 1.0308(3) 0.43646(16) 0.0328(14) Uani 1 1 d . . . . .
H28A H 0.0954 1.0548 0.4463 0.039 Uiso 1 1 calc R . . . .
H28B H 0.1396 1.0620 0.4127 0.039 Uiso 1 1 calc R . . . .
C29 C 0.3549(3) 0.3000(4) 0.41944(19) 0.0444(16) Uani 1 1 d . . . . .
H29A H 0.3136 0.2898 0.4267 0.053 Uiso 1 1 calc R . . . .
H29B H 0.3616 0.3594 0.4200 0.053 Uiso 1 1 calc R . . . .
C30 C 0.2074(3) 0.6789(4) 0.49187(17) 0.0412(16) Uani 1 1 d . . . . .
H30A H 0.2185 0.6207 0.4937 0.049 Uiso 1 1 calc R . . . .
H30B H 0.2424 0.7105 0.5055 0.049 Uiso 1 1 calc R . . . .
C31 C -0.0218(3) 0.7087(4) 0.3713(2) 0.0440(16) Uani 1 1 d . . . . .
H31A H -0.0536 0.6776 0.3541 0.053 Uiso 1 1 calc R . . . .
H31B H -0.0383 0.7634 0.3754 0.053 Uiso 1 1 calc R . . . .
C32 C -0.0625(3) 0.8172(4) 0.4925(2) 0.0498(18) Uani 1 1 d . . . . .
H32A H -0.1032 0.8163 0.5019 0.060 Uiso 1 1 calc R . . . .
H32B H -0.0567 0.7652 0.4789 0.060 Uiso 1 1 calc R . . . .
C33 C -0.0593(3) 0.8874(5) 0.4637(2) 0.0510(19) Uani 1 1 d . . . . .
H33A H -0.0940 0.8837 0.4418 0.061 Uiso 1 1 calc R . . . .
H33B H -0.0629 0.9393 0.4778 0.061 Uiso 1 1 calc R . . . .
C34 C -0.0066(3) 0.6665(4) 0.4110(2) 0.0458(17) Uani 1 1 d . . . . .
H34A H 0.0245 0.6989 0.4280 0.055 Uiso 1 1 calc R . . . .
H34B H -0.0440 0.6647 0.4242 0.055 Uiso 1 1 calc R . . . .
C35 C 0.4261(3) 0.2654(4) 0.32437(19) 0.0490(17) Uani 1 1 d . . . . .
H35A H 0.3888 0.2564 0.3049 0.059 Uiso 1 1 calc R . . . .
H35B H 0.4551 0.2989 0.3114 0.059 Uiso 1 1 calc R . . . .
C36 C 0.4365(4) -0.1233(4) 0.42803(19) 0.0512(18) Uani 1 1 d . . . . .
H36A H 0.4809 -0.1107 0.4307 0.061 Uiso 1 1 calc R . . . .
H36B H 0.4322 -0.1823 0.4321 0.061 Uiso 1 1 calc R . . . .
C37 C 0.1781(3) 0.4629(4) 0.2773(2) 0.0478(17) Uani 1 1 d . . . . .
H37A H 0.1542 0.4948 0.2559 0.057 Uiso 1 1 calc R . . . .
H37B H 0.1893 0.4106 0.2660 0.057 Uiso 1 1 calc R . . . .
C38 C 0.1435(4) 0.7879(4) 0.61082(17) 0.0480(18) Uani 1 1 d . . . . .
H38A H 0.1821 0.7588 0.6083 0.058 Uiso 1 1 calc R . . . .
H38B H 0.1309 0.7731 0.6368 0.058 Uiso 1 1 calc R . . . .
C40 C 0.2487(3) 0.2238(4) 0.3550(2) 0.0454(16) Uani 1 1 d . . . . .
H40A H 0.2405 0.2180 0.3829 0.055 Uiso 1 1 calc R . . . .
H40B H 0.2099 0.2401 0.3385 0.055 Uiso 1 1 calc R . . . .
C41 C -0.0319(3) 0.5270(4) 0.3879(2) 0.0439(14) Uani 1 1 d . U . . .
H41A H -0.0375 0.4819 0.4063 0.053 Uiso 1 1 calc R . . . .
H41B H -0.0707 0.5581 0.3838 0.053 Uiso 1 1 calc R . . . .
C42 C 0.0422(3) 0.5505(5) 0.44909(19) 0.059(2) Uani 1 1 d . . . . .
H42A H 0.0076 0.5312 0.4624 0.071 Uiso 1 1 calc R . . . .
H42B H 0.0620 0.5959 0.4650 0.071 Uiso 1 1 calc R . . . .
C43 C 0.4732(3) 0.1445(4) 0.30289(18) 0.0475(17) Uani 1 1 d . . . . .
H43A H 0.5005 0.1791 0.2892 0.057 Uiso 1 1 calc R . . . .
H43B H 0.4367 0.1305 0.2836 0.057 Uiso 1 1 calc R . . . .
C44 C 0.3477(3) -0.1454(4) 0.3767(2) 0.0505(18) Uani 1 1 d . . . . .
H44A H 0.3257 -0.1456 0.4003 0.061 Uiso 1 1 calc R . . . .
H44B H 0.3560 -0.2025 0.3701 0.061 Uiso 1 1 calc R . . . .
C45 C 0.4091(3) 0.3094(4) 0.3609(2) 0.0454(16) Uani 1 1 d . . . . .
H45A H 0.4453 0.3108 0.3817 0.055 Uiso 1 1 calc R . . . .
H45B H 0.3979 0.3661 0.3536 0.055 Uiso 1 1 calc R . . . .
C46 C 0.7823(3) 0.5220(4) 0.1977(2) 0.0542(18) Uani 1 1 d . . . . .
H46A H 0.7669 0.5634 0.2150 0.065 Uiso 1 1 calc R . . . .
H46B H 0.7891 0.5488 0.1725 0.065 Uiso 1 1 calc R . . . .
C47 C 0.4081(3) -0.0779(4) 0.46043(19) 0.0454(16) Uani 1 1 d . . . . .
H47A H 0.3630 -0.0846 0.4562 0.055 Uiso 1 1 calc R . . . .
H47B H 0.4241 -0.1002 0.4869 0.055 Uiso 1 1 calc R . . . .
C48 C 0.4509(3) -0.1224(4) 0.35743(19) 0.0477(18) Uani 1 1 d . . . . .
H48A H 0.4267 -0.1340 0.3312 0.057 Uiso 1 1 calc R . . . .
H48B H 0.4735 -0.1724 0.3665 0.057 Uiso 1 1 calc R . . . .
C49 C -0.0197(3) 0.7668(5) 0.5564(2) 0.058(2) Uani 1 1 d . . . . .
H49A H -0.0191 0.7121 0.5444 0.070 Uiso 1 1 calc R . . . .
H49B H -0.0593 0.7734 0.5669 0.070 Uiso 1 1 calc R . . . .
C50 C 0.1039(4) 0.6720(4) 0.56971(18) 0.0489(18) Uani 1 1 d . . . . .
H50A H 0.0668 0.6517 0.5528 0.059 Uiso 1 1 calc R . . . .
H50B H 0.1079 0.6419 0.5952 0.059 Uiso 1 1 calc R . . . .
C51 C 0.6656(4) 0.2448(4) 0.2997(2) 0.059(2) Uani 1 1 d . . . . .
H51A H 0.6615 0.1986 0.3178 0.070 Uiso 1 1 calc R . . . .
H51B H 0.6376 0.2883 0.3062 0.070 Uiso 1 1 calc R . . . .
C52 C 0.0885(3) 0.4820(4) 0.4487(2) 0.0504(19) Uani 1 1 d . . . . .
H52A H 0.0986 0.4589 0.4758 0.060 Uiso 1 1 calc R . . . .
H52B H 0.0712 0.4383 0.4305 0.060 Uiso 1 1 calc R . . . .
C53 C 0.5063(3) 0.0686(5) 0.31777(19) 0.0506(18) Uani 1 1 d . . . . .
H53A H 0.5229 0.0414 0.2955 0.061 Uiso 1 1 calc R . . . .
H53B H 0.5412 0.0827 0.3383 0.061 Uiso 1 1 calc R . . . .
C54 C 0.8421(3) 0.4895(4) 0.2179(3) 0.062(2) Uani 1 1 d . . . . .
H54A H 0.8722 0.5344 0.2219 0.074 Uiso 1 1 calc R . . . .
H54B H 0.8579 0.4490 0.2003 0.074 Uiso 1 1 calc R . . . .
C55 C 0.6473(4) 0.2185(4) 0.2581(2) 0.060(2) Uani 1 1 d . . . . .
H55C H 0.6763 0.1765 0.2512 0.072 Uiso 1 1 calc R . . . .
H55D H 0.6059 0.1940 0.2556 0.072 Uiso 1 1 calc R . . . .
C56 C 0.0324(4) 0.7746(4) 0.5900(2) 0.055(2) Uani 1 1 d . . . . .
H56A H 0.0314 0.8297 0.6015 0.067 Uiso 1 1 calc R . . . .
H56B H 0.0259 0.7354 0.6111 0.067 Uiso 1 1 calc R . . . .
C58 C 0.0843(5) 0.4100(6) 0.2934(3) 0.109(4) Uani 1 1 d D U . . .
H58A H 0.0645 0.4422 0.2705 0.131 Uiso 1 1 calc R . . . .
H58B H 0.0934 0.3558 0.2832 0.131 Uiso 1 1 calc R . . . .
C59 C 0.6313(5) 0.1475(6) 0.4139(3) 0.093(3) Uani 1 1 d . . . . .
H59A H 0.6310 0.1299 0.3859 0.112 Uiso 1 1 calc R . . . .
H59B H 0.6364 0.0996 0.4316 0.112 Uiso 1 1 calc R . . . .
C60 C 0.5766(5) 0.1920(6) 0.4188(3) 0.095(3) Uani 1 1 d . U . . .
H60A H 0.5749 0.2015 0.4475 0.114 Uiso 1 1 calc R . . . .
H60B H 0.5399 0.1604 0.4079 0.114 Uiso 1 1 calc R . . . .
C61 C 0.0432(5) 0.4011(6) 0.3200(3) 0.104(3) Uani 1 1 d D U . . .
H61A H 0.0031 0.3887 0.3041 0.124 Uiso 1 1 calc R . . . .
H61B H 0.0557 0.3518 0.3357 0.124 Uiso 1 1 calc R . . . .
C62 C 0.6180(6) 0.3257(10) 0.5227(3) 0.037(4) Uani 0.56(3) 1 d . U P B 2
N7 N 0.6305(4) 0.3536(5) 0.4819(2) 0.0248(19) Uani 0.5 1 d . . P B 2
C2AA C 0.5770(3) 0.4545(4) 0.54407(17) 0.0334(13) Uani 1 1 d . U . B 1
H2AA H 0.5747 0.4624 0.5728 0.040 Uiso 1 1 calc R . . B 1
H2AB H 0.6200 0.4651 0.5400 0.040 Uiso 1 1 calc R . . B 1
C63 C 0.5655(6) 0.3763(7) 0.5358(3) 0.030(2) Uani 0.5 1 d . U P B 1
H63A H 0.5376 0.3587 0.5548 0.036 Uiso 0.5 1 calc R . P B 1
H63B H 0.6048 0.3480 0.5440 0.036 Uiso 0.5 1 calc R . P B 1
N8 N 0.5393(5) 0.3382(7) 0.4959(3) 0.048(3) Uani 0.5 1 d . . P B 1
H8A H 0.5300 0.3690 0.4748 0.058 Uiso 0.5 1 calc R . P B 1
H8B H 0.5337 0.2856 0.4941 0.058 Uiso 0.5 1 calc R . P B 1
C0AA C 0.2445(3) 0.0090(4) 0.32099(17) 0.0370(14) Uani 1 1 d . . . . .
H0AA H 0.2101 -0.0285 0.3125 0.044 Uiso 1 1 calc R . . . .
H0AB H 0.2666 0.0189 0.2979 0.044 Uiso 1 1 calc R . . . .
C57 C -0.0226(4) 0.4933(5) 0.3510(2) 0.0688(18) Uani 1 1 d . U . . .
H57A H -0.0546 0.4515 0.3442 0.083 Uiso 1 1 calc R . . . .
H57B H -0.0306 0.5366 0.3307 0.083 Uiso 1 1 calc R . . . .
C39 C 0.2972(3) 0.2891(4) 0.3527(2) 0.0467(16) Uani 1 1 d . . . . .
H39A H 0.3044 0.2953 0.3247 0.056 Uiso 1 1 calc R . . . .
H39B H 0.2816 0.3414 0.3615 0.056 Uiso 1 1 calc R . . . .
N65 N 0.5774(4) 0.2787(5) 0.3955(2) 0.113(3) Uani 1 1 d . U . . .
H65A H 0.6083 0.2909 0.3827 0.136 Uiso 1 1 calc R . . . .
H65B H 0.5469 0.3129 0.3957 0.136 Uiso 1 1 calc R . . . .
C62A C 0.5964(6) 0.3699(10) 0.5186(4) 0.025(5) Uani 0.44(3) 1 d . . P B 3
K3 K 0.53583(6) 0.44065(8) 0.42338(4) 0.0342(3) Uani 1 1 d . . . . .

loop_
_atom_site_aniso_label
_atom_site_aniso_U_11
_atom_site_aniso_U_22
_atom_site_aniso_U_33
_atom_site_aniso_U_23
_atom_site_aniso_U_13
_atom_site_aniso_U_12
Sn14 0.01620(16) 0.02014(17) 0.01593(17) -0.00041(13) 0.00664(13) -0.00125(13)
Rh1 0.01178(17) 0.01098(17) 0.00966(17) -0.00002(13) 0.00100(13) -0.00015(13)
Rh2 0.01022(17) 0.01145(17) 0.01052(17) 0.00077(13) 0.00056(13) -0.00015(13)
Sn1 0.02604(19) 0.02108(18) 0.01456(17) -0.00582(13) 0.00304(14) -0.00523(14)
Sn2 0.01498(16) 0.02159(18) 0.01855(17) 0.00355(13) -0.00280(13) 0.00118(13)
Sn3 0.01833(17) 0.01741(17) 0.01908(17) 0.00137(13) 0.00275(13) -0.00561(13)
Sn4 0.02339(18) 0.01351(17) 0.02630(19) 0.00403(13) 0.00744(14) 0.00462(13)
Sn5 0.01718(17) 0.02202(18) 0.01655(17) -0.00155(13) 0.00714(13) -0.00016(13)
Sn6 0.02418(18) 0.02492(19) 0.01316(17) 0.00609(13) 0.00128(14) -0.00678(14)
Sn7 0.02735(19) 0.01179(16) 0.02176(18) 0.00013(13) 0.00364(14) 0.00058(14)
Sn8 0.01652(17) 0.02182(18) 0.01757(17) -0.00289(13) 0.00607(13) 0.00133(13)
Sn9 0.01441(16) 0.02568(18) 0.01251(16) 0.00006(13) -0.00213(12) -0.00165(13)
Sn10 0.01724(17) 0.01146(16) 0.02712(19) 0.00191(13) 0.00523(14) 0.00045(13)
Sn11 0.01329(16) 0.01883(17) 0.02030(18) 0.00208(13) 0.00295(13) 0.00404(13)
Sn12 0.01454(16) 0.02412(18) 0.01530(17) 0.00451(13) 0.00499(13) 0.00096(13)
Sn13 0.02050(18) 0.01394(17) 0.02659(19) 0.00680(13) 0.00561(14) 0.00179(13)
Sn15 0.01912(17) 0.02471(18) 0.01237(16) 0.00211(13) -0.00146(13) 0.00311(14)
Sn16 0.01359(16) 0.01905(17) 0.02779(19) -0.00100(14) -0.00204(14) -0.00388(13)
Sn17 0.02006(18) 0.01840(17) 0.02201(18) -0.00820(13) -0.00080(14) 0.00138(13)
K1 0.0227(6) 0.0218(6) 0.0209(6) -0.0027(4) 0.0043(4) 0.0057(4)
K2 0.0207(6) 0.0242(6) 0.0219(6) -0.0060(4) 0.0042(4) 0.0041(4)
K5 0.0174(5) 0.0173(5) 0.0230(6) -0.0011(4) 0.0033(4) 0.0003(4)
K4 0.0177(5) 0.0237(6) 0.0214(6) -0.0037(4) 0.0015(4) 0.0013(4)
K6 0.0229(6) 0.0185(5) 0.0190(5) -0.0020(4) 0.0041(4) 0.0011(4)
O1 0.0229(19) 0.041(2) 0.0183(19) 0.0027(16) 0.0030(15) 0.0103(17)
O2 0.051(3) 0.021(2) 0.0198(19) -0.0049(15) -0.0055(17) 0.0009(17)
O3 0.036(2) 0.023(2) 0.035(2) 0.0042(16) -0.0004(17) 0.0005(17)
O4 0.033(2) 0.0197(19) 0.030(2) -0.0010(15) 0.0054(16) -0.0021(16)
O5 0.027(2) 0.033(2) 0.031(2) 0.0095(16) 0.0032(16) -0.0089(17)
O6 0.025(2) 0.046(3) 0.033(2) -0.0097(18) 0.0000(17) 0.0139(18)
O7 0.032(2) 0.032(2) 0.027(2) 0.0040(16) -0.0047(16) -0.0095(17)
O8 0.041(2) 0.036(2) 0.023(2) -0.0008(16) 0.0025(17) 0.0079(18)
O9 0.024(2) 0.030(2) 0.049(3) -0.0009(18) 0.0044(18) 0.0089(17)
O10 0.054(3) 0.022(2) 0.024(2) -0.0002(15) 0.0013(18) 0.0154(18)
O11 0.032(2) 0.023(2) 0.029(2) -0.0087(15) 0.0057(16) 0.0042(16)
O12 0.035(2) 0.042(3) 0.037(2) -0.0012(18) 0.0101(18) -0.0080(19)
O13 0.029(2) 0.042(2) 0.046(3) -0.0077(19) 0.0121(18) 0.0104(19)
O14 0.0198(19) 0.034(2) 0.039(2) 0.0023(17) -0.0009(16) -0.0042(16)
O15 0.031(2) 0.044(3) 0.045(3) -0.0158(19) 0.0161(19) -0.0120(19)
O16 0.036(2) 0.039(2) 0.028(2) -0.0112(17) -0.0043(17) 0.0107(18)
O17 0.083(4) 0.058(3) 0.079(4) -0.049(3) 0.051(3) -0.040(3)
O18 0.060(3) 0.067(4) 0.146(5) -0.078(4) 0.038(4) -0.035(2)
N1 0.052(3) 0.024(3) 0.033(3) 0.011(2) 0.007(2) 0.007(2)
N2 0.022(2) 0.043(3) 0.037(3) -0.006(2) 0.007(2) -0.008(2)
N3 0.013(2) 0.057(4) 0.061(4) -0.019(3) 0.003(2) 0.004(2)
N4 0.060(3) 0.025(3) 0.021(2) 0.0017(19) 0.011(2) -0.004(2)
N5 0.047(3) 0.024(2) 0.019(2) 0.0004(18) 0.009(2) 0.005(2)
N55 0.035(3) 0.022(3) 0.080(4) -0.008(3) 0.011(3) -0.006(2)
N88 0.097(5) 0.090(5) 0.020(3) 0.008(3) 0.012(3) 0.055(4)
N11 0.276(13) 0.113(8) 0.120(8) -0.019(6) 0.015(8) -0.092(9)
N64 0.031(5) 0.044(6) 0.031(5) -0.011(4) 0.004(4) -0.018(5)
N13A 0.018(2) 0.037(3) 0.016(2) -0.0023(18) 0.0027(17) 0.0005(19)
N14A 0.028(3) 0.029(3) 0.038(3) 0.000(2) -0.001(2) -0.001(2)
N15A 0.046(3) 0.021(3) 0.039(3) -0.004(2) -0.006(2) 0.005(2)
C1AA 0.035(3) 0.030(3) 0.020(3) -0.001(2) -0.004(2) 0.021(2)
C2 0.067(5) 0.038(4) 0.018(3) 0.003(2) -0.002(3) 0.010(3)
C4 0.035(3) 0.019(3) 0.050(4) -0.007(3) -0.003(3) -0.003(2)
C5 0.045(4) 0.043(4) 0.037(4) -0.009(3) -0.018(3) 0.018(3)
C6 0.049(4) 0.025(3) 0.025(3) -0.007(2) 0.014(3) -0.002(3)
C7 0.062(4) 0.024(3) 0.031(3) 0.009(2) -0.006(3) 0.007(3)
C8 0.040(4) 0.045(4) 0.024(3) -0.004(3) 0.009(3) 0.008(3)
C9 0.046(4) 0.027(3) 0.039(4) -0.009(3) 0.009(3) 0.012(3)
C11 0.018(3) 0.063(4) 0.024(3) -0.002(3) 0.005(2) -0.003(3)
C12 0.044(4) 0.052(4) 0.023(3) -0.015(3) -0.005(3) 0.016(3)
C13 0.015(3) 0.068(4) 0.029(3) -0.008(3) 0.006(2) 0.007(3)
C14 0.020(3) 0.057(4) 0.039(4) 0.014(3) -0.010(3) -0.011(3)
C15 0.049(4) 0.033(4) 0.045(4) -0.021(3) 0.005(3) 0.010(3)
C16 0.066(5) 0.043(4) 0.017(3) -0.005(3) 0.002(3) -0.005(3)
C17 0.052(4) 0.020(3) 0.039(3) -0.003(2) 0.022(3) -0.006(3)
C18 0.046(4) 0.029(3) 0.048(4) -0.002(3) -0.015(3) 0.022(3)
C19 0.044(4) 0.040(4) 0.032(3) 0.014(3) -0.002(3) -0.014(3)
C20 0.036(4) 0.056(4) 0.048(4) -0.018(3) 0.005(3) 0.020(3)
C21 0.062(4) 0.028(3) 0.027(3) -0.003(2) 0.025(3) -0.005(3)
C22 0.057(4) 0.021(3) 0.025(3) 0.006(2) -0.007(3) 0.002(3)
C23 0.045(4) 0.028(3) 0.034(3) -0.007(3) -0.016(3) 0.001(3)
C24 0.028(3) 0.061(4) 0.022(3) 0.007(3) 0.003(2) -0.003(3)
C25 0.047(4) 0.055(4) 0.020(3) -0.004(3) 0.003(3) 0.005(3)
C26 0.055(4) 0.029(3) 0.043(4) -0.006(3) -0.007(3) -0.013(3)
C27 0.083(5) 0.021(3) 0.027(3) 0.004(2) -0.001(3) 0.015(3)
C28 0.058(4) 0.018(3) 0.025(3) 0.003(2) 0.017(3) 0.007(3)
C29 0.042(4) 0.031(3) 0.057(4) -0.012(3) -0.001(3) 0.012(3)
C30 0.050(4) 0.035(3) 0.038(4) -0.007(3) 0.003(3) 0.025(3)
C31 0.024(3) 0.028(3) 0.082(5) -0.011(3) 0.014(3) 0.006(2)
C32 0.024(3) 0.063(5) 0.066(5) -0.034(4) 0.016(3) -0.011(3)
C33 0.018(3) 0.076(5) 0.056(4) -0.030(4) -0.006(3) 0.013(3)
C34 0.025(3) 0.051(4) 0.066(5) -0.028(3) 0.024(3) -0.011(3)
C35 0.058(4) 0.043(4) 0.046(4) 0.016(3) 0.006(3) -0.018(3)
C36 0.074(5) 0.025(3) 0.051(4) 0.001(3) -0.005(4) 0.013(3)
C37 0.061(5) 0.037(4) 0.049(4) -0.018(3) 0.018(3) 0.001(3)
C38 0.087(5) 0.037(4) 0.020(3) 0.004(3) 0.006(3) -0.002(3)
C40 0.028(3) 0.049(4) 0.055(4) 0.006(3) -0.006(3) 0.013(3)
C41 0.023(3) 0.039(4) 0.072(4) 0.001(3) 0.014(3) -0.011(3)
C42 0.034(4) 0.109(7) 0.039(4) 0.016(4) 0.016(3) -0.015(4)
C43 0.040(4) 0.070(5) 0.035(4) -0.003(3) 0.017(3) -0.017(3)
C44 0.063(5) 0.029(4) 0.055(4) -0.004(3) -0.010(4) -0.007(3)
C45 0.048(4) 0.026(3) 0.060(4) 0.001(3) 0.000(3) -0.013(3)
C46 0.063(5) 0.040(4) 0.062(5) -0.001(3) 0.017(4) -0.009(4)
C47 0.057(4) 0.036(4) 0.039(4) 0.014(3) -0.009(3) 0.003(3)
C48 0.060(4) 0.033(4) 0.046(4) -0.018(3) -0.005(3) 0.030(3)
C49 0.058(5) 0.056(5) 0.070(5) -0.005(4) 0.041(4) -0.019(4)
C50 0.094(6) 0.027(3) 0.027(3) 0.002(3) 0.014(3) -0.005(3)
C51 0.100(7) 0.027(4) 0.061(5) 0.010(3) 0.055(5) 0.014(4)
C52 0.036(4) 0.070(5) 0.043(4) 0.029(3) -0.002(3) -0.023(3)
C53 0.029(3) 0.083(5) 0.044(4) -0.019(4) 0.022(3) -0.003(3)
C54 0.031(4) 0.037(4) 0.125(7) -0.007(4) 0.039(4) -0.007(3)
C55 0.054(5) 0.049(4) 0.084(6) 0.012(4) 0.037(4) 0.007(4)
C56 0.082(6) 0.052(4) 0.041(4) 0.002(3) 0.039(4) -0.011(4)
C58 0.126(7) 0.090(6) 0.117(7) -0.055(5) 0.035(6) -0.074(5)
C59 0.117(8) 0.083(7) 0.068(6) -0.007(5) -0.030(5) 0.051(6)
C60 0.096(3) 0.095(3) 0.095(3) 0.0002(10) 0.0122(11) 0.0015(10)
C61 0.084(6) 0.116(7) 0.117(6) -0.081(5) 0.033(5) -0.036(5)
C62 0.037(4) 0.037(4) 0.037(4) -0.0002(19) 0.007(2) 0.000(2)
N7 0.019(4) 0.034(5) 0.021(5) 0.014(4) 0.002(3) -0.001(4)
C2AA 0.0321(15) 0.0361(15) 0.0322(15) 0.0001(10) 0.0048(10) -0.0003(10)
C63 0.030(3) 0.031(3) 0.030(3) 0.0006(10) 0.0044(11) 0.0003(10)
N8 0.044(6) 0.050(7) 0.047(7) 0.033(5) -0.009(5) -0.017(5)
C0AA 0.039(4) 0.041(4) 0.028(3) 0.010(3) -0.005(3) -0.016(3)
C57 0.067(2) 0.070(2) 0.069(2) -0.0038(10) 0.0106(10) 0.0006(10)
C39 0.046(4) 0.034(4) 0.057(4) 0.009(3) -0.006(3) 0.010(3)
N65 0.167(9) 0.111(5) 0.071(5) 0.023(4) 0.047(5) 0.102(6)
C62A 0.022(7) 0.034(10) 0.021(7) 0.006(5) 0.007(5) 0.004(6)
K3 0.0348(7) 0.0386(7) 0.0266(7) 0.0127(5) -0.0052(5) -0.0113(6)

loop_
_atom_type_symbol
_atom_type_description
_atom_type_scat_dispersion_real
_atom_type_scat_dispersion_imag
_atom_type_scat_source
C C 0.0033 0.0016 'International Tables Vol C Tables 4.2.6.8 and 6.1.1.4'
H H 0.0000 0.0000 'International Tables Vol C Tables 4.2.6.8 and 6.1.1.4'
N N 0.0061 0.0033 'International Tables Vol C Tables 4.2.6.8 and 6.1.1.4'
O O 0.0106 0.0060 'International Tables Vol C Tables 4.2.6.8 and 6.1.1.4'
K K 0.2009 0.2494 'International Tables Vol C Tables 4.2.6.8 and 6.1.1.4'
Rh Rh -1.1178 0.9187 'International Tables Vol C Tables 4.2.6.8 and 6.1.1.4'
Sn Sn -0.6537 1.4246 'International Tables Vol C Tables 4.2.6.8 and 6.1.1.4'

loop_
_geom_angle_atom_site_label_1
_geom_angle_atom_site_label_2
_geom_angle_atom_site_label_3
_geom_angle
_geom_angle_site_symmetry_1
_geom_angle_site_symmetry_3
Rh2 Sn14 Sn9 48.650(11) . .
Rh2 Sn14 Sn10 56.170(11) . .
Rh2 Sn14 Sn15 55.748(11) . .
Rh2 Sn14 Sn17 56.979(11) . .
Rh2 Sn14 K1 110.46(2) . 2_655
Rh2 Sn14 K2 86.943(19) . .
Sn9 Sn14 K1 70.898(18) . 2_655
Sn9 Sn14 K2 68.967(17) . .
Sn10 Sn14 Sn9 62.054(10) . .
Sn10 Sn14 Sn15 65.969(11) . .
Sn10 Sn14 Sn17 108.915(14) . .
Sn10 Sn14 K1 68.13(2) . 2_655
Sn10 Sn14 K2 130.598(19) . .
Sn15 Sn14 Sn9 102.769(12) . .
Sn15 Sn14 K1 130.16(2) . 2_655
Sn15 Sn14 K2 122.02(2) . .
Sn17 Sn14 Sn9 90.064(12) . .
Sn17 Sn14 Sn15 58.725(11) . .
Sn17 Sn14 K1 159.99(2) . 2_655
Sn17 Sn14 K2 63.886(19) . .
K1 Sn14 K2 102.21(3) 2_655 .
Sn1 Rh1 Sn2 69.779(13) . .
Sn1 Rh1 Sn3 66.132(13) . .
Sn2 Rh1 Sn3 67.026(13) . .
Sn4 Rh1 Sn1 72.682(14) . .
Sn4 Rh1 Sn2 130.636(16) . .
Sn4 Rh1 Sn3 69.108(13) . .
Sn4 Rh1 Sn5 65.238(13) . .
Sn4 Rh1 Sn6 123.121(16) . .
Sn5 Rh1 Sn1 76.505(13) . .
Sn5 Rh1 Sn2 131.660(16) . .
Sn5 Rh1 Sn3 127.458(16) . .
Sn5 Rh1 Sn6 67.594(13) . .
Sn6 Rh1 Sn1 66.957(13) . .
Sn6 Rh1 Sn2 67.787(13) . .
Sn6 Rh1 Sn3 123.024(16) . .
Sn7 Rh1 Sn1 129.827(16) . .
Sn7 Rh1 Sn2 74.643(13) . .
Sn7 Rh1 Sn3 128.072(16) . .
Sn7 Rh1 Sn4 154.047(17) . .
Sn7 Rh1 Sn5 104.070(15) . .
Sn7 Rh1 Sn6 67.423(13) . .
Sn8 Rh1 Sn1 127.327(17) . .
Sn8 Rh1 Sn2 70.128(13) . .
Sn8 Rh1 Sn3 67.574(13) . .
Sn8 Rh1 Sn4 111.959(15) . .
Sn8 Rh1 Sn5 155.283(17) . .
Sn8 Rh1 Sn6 124.120(16) . .
Sn8 Rh1 Sn7 67.242(13) . .
Sn9 Rh1 Sn1 147.078(18) . .
Sn9 Rh1 Sn2 142.870(17) . .
Sn9 Rh1 Sn3 115.695(16) . .
Sn9 Rh1 Sn4 77.637(14) . .
Sn9 Rh1 Sn5 78.396(14) . .
Sn9 Rh1 Sn6 121.277(17) . .
Sn9 Rh1 Sn7 76.998(14) . .
Sn9 Rh1 Sn8 77.088(14) . .
Sn14 Rh2 Sn11 122.790(16) . .
Sn14 Rh2 Sn15 69.514(13) . .
Sn14 Rh2 Sn16 127.849(16) . .
Sn14 Rh2 Sn17 67.350(13) . .
Sn9 Rh2 Sn14 76.737(14) . .
Sn9 Rh2 Sn10 76.483(14) . .
Sn9 Rh2 Sn11 122.043(17) . .
Sn9 Rh2 Sn12 79.921(14) . .
Sn9 Rh2 Sn13 77.081(14) . .
Sn9 Rh2 Sn15 142.267(17) . .
Sn9 Rh2 Sn16 146.657(17) . .
Sn9 Rh2 Sn17 115.280(16) . .
Sn10 Rh2 Sn14 67.297(12) . .
Sn10 Rh2 Sn11 66.859(13) . .
Sn10 Rh2 Sn12 102.313(15) . .
Sn10 Rh2 Sn15 75.330(13) . .
Sn10 Rh2 Sn16 130.611(16) . .
Sn10 Rh2 Sn17 128.204(16) . .
Sn12 Rh2 Sn14 156.102(17) . .
Sn12 Rh2 Sn11 66.749(12) . .
Sn12 Rh2 Sn15 130.489(16) . .
Sn12 Rh2 Sn16 75.586(14) . .
Sn12 Rh2 Sn17 128.930(16) . .
Sn13 Rh2 Sn14 112.067(15) . .
Sn13 Rh2 Sn10 152.862(17) . .
Sn13 Rh2 Sn11 124.368(16) . .
Sn13 Rh2 Sn12 66.910(13) . .
Sn13 Rh2 Sn15 131.068(17) . .
Sn13 Rh2 Sn16 72.692(14) . .
Sn13 Rh2 Sn17 69.837(14) . .
Sn15 Rh2 Sn11 67.305(12) . .
Sn15 Rh2 Sn17 66.437(13) . .
Sn16 Rh2 Sn11 67.441(14) . .
Sn16 Rh2 Sn15 70.695(13) . .
Sn16 Rh2 Sn17 66.607(13) . .
Sn17 Rh2 Sn11 122.618(16) . .
Rh1 Sn1 Sn2 55.214(11) . .
Rh1 Sn1 Sn3 57.400(12) . .
Rh1 Sn1 Sn4 53.517(11) . .
Rh1 Sn1 Sn6 56.524(11) . .
Sn2 Sn1 Sn4 102.515(12) . .
Sn3 Sn1 Sn2 59.381(11) . .
Sn3 Sn1 Sn4 59.763(11) . .
Sn3 Sn1 Sn6 106.867(13) . .
Sn6 Sn1 Sn2 59.517(11) . .
Sn6 Sn1 Sn4 100.261(13) . .
Rh1 Sn2 Sn1 55.007(11) . .
Rh1 Sn2 Sn3 56.836(11) . .
Rh1 Sn2 Sn6 56.002(12) . .
Rh1 Sn2 Sn8 54.475(11) . .
Sn3 Sn2 Sn1 58.142(11) . .
Sn3 Sn2 Sn6 104.951(13) . .
Sn3 Sn2 Sn8 59.094(11) . .
Sn6 Sn2 Sn1 58.364(11) . .
Sn6 Sn2 Sn8 102.086(13) . .
Sn8 Sn2 Sn1 102.337(12) . .
Rh1 Sn3 Sn1 56.468(11) . .
Rh1 Sn3 Sn2 56.138(11) . .
Rh1 Sn3 Sn4 54.854(11) . .
Rh1 Sn3 Sn8 55.385(11) . .
Rh1 Sn3 K1 87.374(19) . 2_655
Sn1 Sn3 Sn2 62.476(11) . .
Sn1 Sn3 Sn4 63.873(11) . .
Sn1 Sn3 Sn8 107.672(13) . .
Sn1 Sn3 K1 128.91(2) . 2_655
Sn2 Sn3 Sn4 107.651(13) . .
Sn2 Sn3 Sn8 61.971(12) . .
Sn2 Sn3 K1 128.38(2) . 2_655
Sn4 Sn3 K1 65.834(18) . 2_655
Sn8 Sn3 Sn4 94.036(13) . .
Sn8 Sn3 K1 67.394(19) . 2_655
Rh1 Sn4 Sn1 53.801(11) . .
Rh1 Sn4 Sn3 56.038(11) . .
Rh1 Sn4 Sn5 57.391(12) . .
Rh1 Sn4 Sn9 48.140(11) . .
Rh1 Sn4 K1 87.83(2) . 2_655
Sn1 Sn4 Sn9 100.835(12) . .
Sn1 Sn4 K1 121.36(2) . 2_655
Sn3 Sn4 Sn1 56.364(10) . .
Sn3 Sn4 Sn9 88.418(12) . .
Sn3 Sn4 K1 65.668(19) . 2_655
Sn5 Sn4 Sn1 66.204(11) . .
Sn5 Sn4 Sn3 108.834(14) . .
Sn5 Sn4 Sn9 63.995(11) . .
Sn5 Sn4 K1 131.93(2) . 2_655
Sn9 Sn4 K1 68.074(18) . 2_655
Rh1 Sn5 Sn4 57.371(12) . .
Rh1 Sn5 Sn6 56.352(12) . .
Rh1 Sn5 K3 95.73(2) . .
Sn4 Sn5 Sn6 106.910(14) . .
Sn4 Sn5 K3 147.18(2) . .
Sn6 Sn5 K3 63.65(2) . .
Rh1 Sn6 Sn1 56.519(11) . .
Rh1 Sn6 Sn2 56.211(11) . .
Rh1 Sn6 Sn5 56.054(11) . .
Rh1 Sn6 Sn7 56.028(12) . .
Rh1 Sn6 K3 100.07(2) . .
Sn1 Sn6 Sn2 62.119(11) . .
Sn1 Sn6 Sn5 67.883(12) . .
Sn1 Sn6 Sn7 109.601(13) . .
Sn1 Sn6 K3 138.25(2) . .
Sn2 Sn6 K3 137.25(2) . .
Sn5 Sn6 Sn2 109.936(13) . .
Sn5 Sn6 K3 70.39(2) . .
Sn7 Sn6 Sn2 65.967(11) . .
Sn7 Sn6 Sn5 90.105(13) . .
Sn7 Sn6 K3 71.30(2) . .
Rh1 Sn7 Sn6 56.549(11) . .
Rh1 Sn7 Sn8 56.260(11) . .
Rh1 Sn7 Sn9 48.509(11) . .
Rh1 Sn7 K2 107.33(2) . .
Rh1 Sn7 K3 94.99(2) . .
Sn6 Sn7 Sn9 93.180(13) . .
Sn6 Sn7 K2 162.38(2) . .
Sn6 Sn7 K3 63.18(2) . .
Sn8 Sn7 Sn6 105.779(14) . .
Sn8 Sn7 Sn9 62.449(11) . .
Sn8 Sn7 K2 64.591(19) . .
Sn8 Sn7 K3 146.00(2) . .
Sn9 Sn7 K2 69.373(18) . .
Sn9 Sn7 K3 85.28(2) . .
K2 Sn7 K3 115.77(3) . .
Rh1 Sn8 Sn2 55.396(11) . .
Rh1 Sn8 Sn3 57.041(11) . .
Rh1 Sn8 Sn7 56.498(12) . .
Rh1 Sn8 Sn9 48.568(11) . .
Rh1 Sn8 K1 87.043(19) . 2_655
Rh1 Sn8 K2 110.18(2) . .
Sn2 Sn8 Sn9 102.243(12) . .
Sn2 Sn8 K1 123.607(19) . 2_655
Sn2 Sn8 K2 129.66(2) . .
Sn3 Sn8 Sn2 58.935(11) . .
Sn3 Sn8 Sn9 90.128(12) . .
Sn3 Sn8 K1 65.562(19) . 2_655
Sn3 Sn8 K2 159.87(2) . .
Sn7 Sn8 Sn2 65.229(11) . .
Sn7 Sn8 Sn3 109.087(13) . .
Sn7 Sn8 Sn9 62.508(11) . .
Sn7 Sn8 K1 129.99(2) . 2_655
Sn7 Sn8 K2 67.991(19) . .
Sn9 Sn8 K1 67.717(18) . 2_655
Sn9 Sn8 K2 70.673(18) . .
K2 Sn8 K1 100.33(2) . 2_655
Sn14 Sn9 Sn4 113.755(13) . .
Sn14 Sn9 Sn7 123.521(13) . .
Sn14 Sn9 Sn8 91.153(11) . .
Sn14 Sn9 Sn13 87.647(11) . .
Sn14 Sn9 K1 58.778(17) . 2_655
Sn14 Sn9 K2 62.334(17) . .
Rh1 Sn9 Sn14 141.018(16) . .
Rh1 Sn9 Sn4 54.223(12) . .
Rh1 Sn9 Sn7 54.493(12) . .
Rh1 Sn9 Sn8 54.344(11) . .
Rh1 Sn9 Sn10 126.112(16) . .
Rh1 Sn9 Sn13 120.362(15) . .
Rh1 Sn9 K1 86.88(2) . 2_655
Rh1 Sn9 K2 105.40(2) . .
Rh2 Sn9 Sn14 54.612(11) . .
Rh2 Sn9 Rh1 163.902(18) . .
Rh2 Sn9 Sn4 121.483(15) . .
Rh2 Sn9 Sn7 125.169(16) . .
Rh2 Sn9 Sn8 140.934(15) . .
Rh2 Sn9 Sn10 54.600(12) . .
Rh2 Sn9 Sn13 54.208(12) . .
Rh2 Sn9 K1 104.82(2) . 2_655
Rh2 Sn9 K2 85.440(19) . .
Sn4 Sn9 K1 62.079(18) . 2_655
Sn4 Sn9 K2 145.682(19) . .
Sn7 Sn9 Sn4 108.529(13) . .
Sn7 Sn9 K1 118.05(2) . 2_655
Sn7 Sn9 K2 61.540(18) . .
Sn8 Sn9 Sn4 87.205(11) . .
Sn8 Sn9 Sn7 55.043(10) . .
Sn8 Sn9 K1 63.194(18) . 2_655
Sn8 Sn9 K2 59.725(17) . .
Sn10 Sn9 Sn14 55.331(10) . .
Sn10 Sn9 Sn4 72.165(12) . .
Sn10 Sn9 Sn7 178.831(14) . .
Sn10 Sn9 Sn8 124.258(13) . .
Sn10 Sn9 Sn13 108.575(13) . .
Sn10 Sn9 K1 61.345(18) . 2_655
Sn10 Sn9 K2 117.347(19) . .
Sn13 Sn9 Sn4 150.660(13) . .
Sn13 Sn9 Sn7 71.314(12) . .
Sn13 Sn9 Sn8 113.323(13) . .
Sn13 Sn9 K1 145.262(19) . 2_655
Sn13 Sn9 K2 61.428(18) . .
K1 Sn9 K2 92.39(2) 2_655 .
Sn14 Sn10 Sn9 62.615(11) . .
Sn14 Sn10 Sn11 106.199(14) . .
Sn14 Sn10 K1 63.578(19) . 2_655
Rh2 Sn10 Sn14 56.533(11) . .
Rh2 Sn10 Sn9 48.917(11) . .
Rh2 Sn10 Sn11 57.521(11) . .
Rh2 Sn10 K1 107.12(2) . 2_655
Sn9 Sn10 K1 69.344(18) . 2_655
Sn11 Sn10 Sn9 95.151(12) . .
Sn11 Sn10 K1 163.94(2) . 2_655
Rh2 Sn11 Sn10 55.621(12) . .
Rh2 Sn11 Sn12 55.734(11) . .
Rh2 Sn11 Sn15 56.113(11) . .
Rh2 Sn11 Sn16 55.620(11) . .
Sn10 Sn11 Sn15 66.615(11) . .
Sn10 Sn11 Sn16 108.916(13) . .
Sn12 Sn11 Sn10 88.825(12) . .
Sn12 Sn11 Sn15 109.564(13) . .
Sn12 Sn11 Sn16 66.653(12) . .
Sn16 Sn11 Sn15 62.505(11) . .
Rh2 Sn12 Sn11 57.516(12) . .
Rh2 Sn12 Sn13 56.407(11) . .
Rh2 Sn12 K3 120.69(2) . .
Sn11 Sn12 K3 172.95(2) . .
Sn13 Sn12 Sn11 107.511(13) . .
Sn13 Sn12 K3 68.05(2) . .
Rh2 Sn13 Sn9 48.711(11) . .
Rh2 Sn13 Sn12 56.683(12) . .
Rh2 Sn13 Sn16 53.977(11) . .
Rh2 Sn13 Sn17 55.951(11) . .
Rh2 Sn13 K2 88.15(2) . .
Rh2 Sn13 K3 117.74(2) . .
Sn9 Sn13 K2 69.579(18) . .
Sn9 Sn13 K3 89.76(2) . .
Sn12 Sn13 Sn9 64.938(11) . .
Sn12 Sn13 Sn16 64.862(11) . .
Sn12 Sn13 Sn17 107.739(13) . .
Sn12 Sn13 K2 134.01(2) . .
Sn12 Sn13 K3 64.63(2) . .
Sn16 Sn13 Sn9 101.592(13) . .
Sn16 Sn13 K2 120.12(2) . .
Sn16 Sn13 K3 116.29(2) . .
Sn17 Sn13 Sn9 88.485(11) . .
Sn17 Sn13 Sn16 56.669(11) . .
Sn17 Sn13 K2 63.835(18) . .
Sn17 Sn13 K3 172.12(2) . .
K3 Sn13 K2 122.53(3) . .
Sn14 Sn15 Sn16 102.085(13) . .
Rh2 Sn15 Sn14 54.739(11) . .
Rh2 Sn15 Sn11 56.582(11) . .
Rh2 Sn15 Sn16 54.252(11) . .
Rh2 Sn15 Sn17 56.912(11) . .
Sn11 Sn15 Sn14 102.452(13) . .
Sn11 Sn15 Sn16 58.601(11) . .
Sn17 Sn15 Sn14 59.301(11) . .
Sn17 Sn15 Sn11 105.822(13) . .
Sn17 Sn15 Sn16 58.187(11) . .
Rh2 Sn16 Sn11 56.939(11) . .
Rh2 Sn16 Sn13 53.331(11) . .
Rh2 Sn16 Sn15 55.053(11) . .
Rh2 Sn16 Sn17 57.259(12) . .
Sn11 Sn16 Sn13 101.050(13) . .
Sn11 Sn16 Sn15 58.894(11) . .
Sn15 Sn16 Sn13 102.067(13) . .
Sn17 Sn16 Sn11 106.258(13) . .
Sn17 Sn16 Sn13 60.170(11) . .
Sn17 Sn16 Sn15 58.431(11) . .
Sn14 Sn17 Sn13 93.633(12) . .
Sn14 Sn17 K2 68.49(2) . .
Rh2 Sn17 Sn14 55.671(11) . .
Rh2 Sn17 Sn13 54.212(11) . .
Rh2 Sn17 Sn15 56.651(12) . .
Rh2 Sn17 Sn16 56.134(11) . .
Rh2 Sn17 K2 89.062(19) . .
Sn13 Sn17 K2 66.698(18) . .
Sn15 Sn17 Sn14 61.973(12) . .
Sn15 Sn17 Sn13 107.721(13) . .
Sn15 Sn17 K2 129.77(2) . .
Sn16 Sn17 Sn14 107.833(13) . .
Sn16 Sn17 Sn13 63.161(11) . .
Sn16 Sn17 Sn15 63.381(11) . .
Sn16 Sn17 K2 129.39(2) . .
Sn14 K1 Sn3 117.29(3) 2_645 2_645
Sn14 K1 Sn4 95.21(2) 2_645 2_645
Sn14 K1 Sn8 77.02(2) 2_645 2_645
Sn14 K1 Sn10 48.293(15) 2_645 2_645
Sn3 K1 Sn4 48.498(15) 2_645 2_645
Sn3 K1 Sn8 47.043(14) 2_645 2_645
Sn4 K1 Sn8 72.340(19) 2_645 2_645
Sn10 K1 Sn3 106.82(3) 2_645 2_645
Sn10 K1 Sn4 61.217(18) 2_645 2_645
Sn10 K1 Sn8 98.23(2) 2_645 2_645
K2 K1 Sn14 124.92(4) . 2_645
K2 K1 Sn3 115.29(3) . 2_645
K2 K1 Sn4 132.68(4) . 2_645
K2 K1 Sn8 134.79(4) . 2_645
K2 K1 Sn10 126.29(4) . 2_645
K2 K1 C54 67.33(11) . .
K2 K1 C55 68.13(13) . .
N1 K1 Sn14 158.71(11) . 2_645
N1 K1 Sn3 73.71(9) . 2_645
N1 K1 Sn4 78.53(9) . 2_645
N1 K1 Sn8 119.24(10) . 2_645
N1 K1 Sn10 112.43(10) . 2_645
N1 K1 K2 54.83(9) . .
N1 K1 N3 60.01(14) . .
N1 K1 N88 108.97(14) . .
N1 K1 C54 43.39(16) . .
N1 K1 C55 104.71(16) . .
N3 K1 Sn14 101.15(10) . 2_645
N3 K1 Sn3 127.55(11) . 2_645
N3 K1 Sn4 96.56(10) . 2_645
N3 K1 Sn8 168.38(10) . 2_645
N3 K1 Sn10 72.77(9) . 2_645
N3 K1 K2 55.60(9) . .
N3 K1 N88 83.30(17) . .
N3 K1 C54 26.35(16) . .
N3 K1 C55 119.57(16) . .
N55 K1 Sn14 116.49(11) . 2_645
N55 K1 Sn3 80.90(12) . 2_645
N55 K1 Sn4 129.05(12) . 2_645
N55 K1 Sn8 77.14(10) . 2_645
N55 K1 Sn10 164.70(11) . 2_645
N55 K1 K2 57.85(10) . .
N55 K1 N1 82.23(14) . .
N55 K1 N3 113.45(14) . .
N55 K1 N88 58.48(17) . .
N55 K1 C54 119.14(15) . .
N55 K1 C55 23.50(16) . .
N88 K1 Sn14 75.94(10) . 2_645
N88 K1 Sn3 137.64(14) . 2_645
N88 K1 Sn4 170.90(11) . 2_645
N88 K1 Sn8 107.10(14) . 2_645
N88 K1 Sn10 110.32(12) . 2_645
N88 K1 K2 54.22(11) . .
N88 K1 C54 108.04(19) . .
N88 K1 C55 44.00(19) . .
C54 K1 Sn14 115.35(13) . 2_645
C54 K1 Sn3 101.65(15) . 2_645
C54 K1 Sn4 73.58(13) . 2_645
C54 K1 Sn8 144.65(14) . 2_645
C54 K1 Sn10 72.96(11) . 2_645
C54 K1 C55 135.30(17) . .
C55 K1 Sn14 93.11(13) . 2_645
C55 K1 Sn3 93.75(14) . 2_645
C55 K1 Sn4 140.44(14) . 2_645
C55 K1 Sn8 72.05(13) . 2_645
C55 K1 Sn10 141.19(13) . 2_645
Sn7 K2 Sn14 97.57(2) . .
Sn8 K2 Sn14 76.25(2) . .
Sn8 K2 Sn7 47.418(15) . .
Sn8 K2 Sn13 93.29(2) . .
Sn8 K2 Sn17 116.90(3) . .
Sn13 K2 Sn14 72.47(2) . .
Sn13 K2 Sn7 60.131(17) . .
Sn17 K2 Sn14 47.620(15) . .
Sn17 K2 Sn7 106.86(3) . .
Sn17 K2 Sn13 49.467(16) . .
K1 K2 Sn14 129.23(4) . .
K1 K2 Sn7 132.27(4) . .
K1 K2 Sn8 127.27(4) . .
K1 K2 Sn13 135.28(4) . .
K1 K2 Sn17 111.58(3) . .
K1 K2 C46 66.52(12) . .
K1 K2 C51 68.84(11) . .
N1 K2 Sn14 75.20(9) . .
N1 K2 Sn7 159.10(10) . .
N1 K2 Sn8 111.73(10) . .
N1 K2 Sn13 132.48(11) . .
N1 K2 Sn17 83.01(10) . .
N1 K2 K1 54.82(9) . .
N1 K2 N3 59.91(14) . .
N1 K2 N55 79.16(14) . .
N1 K2 N88 113.15(14) . .
N1 K2 C46 24.05(15) . .
N1 K2 C51 116.60(14) . .
N3 K2 Sn14 108.89(11) . .
N3 K2 Sn7 105.85(10) . .
N3 K2 Sn8 73.61(9) . .
N3 K2 Sn13 165.69(10) . .
N3 K2 Sn17 141.84(11) . .
N3 K2 K1 55.36(10) . .
N3 K2 N55 108.08(13) . .
N3 K2 C46 45.28(16) . .
N3 K2 C51 110.08(17) . .
N55 K2 Sn14 114.24(10) . .
N55 K2 Sn7 121.32(11) . .
N55 K2 Sn8 167.12(11) . .
N55 K2 Sn13 83.41(10) . .
N55 K2 Sn17 70.06(10) . .
N55 K2 K1 52.72(9) . .
N55 K2 C46 102.33(16) . .
N55 K2 C51 42.00(16) . .
N88 K2 Sn14 165.34(14) . .
N88 K2 Sn7 78.51(10) . .
N88 K2 Sn8 109.75(13) . .
N88 K2 Sn13 93.55(13) . .
N88 K2 Sn17 119.64(15) . .
N88 K2 K1 58.41(10) . .
N88 K2 N3 85.75(18) . .
N88 K2 N55 58.25(17) . .
N88 K2 C46 121.50(17) . .
N88 K2 C51 26.27(18) . .
C46 K2 Sn14 71.17(12) . .
C46 K2 Sn7 135.09(12) . .
C46 K2 Sn8 87.92(12) . .
C46 K2 Sn13 142.20(13) . .
C46 K2 Sn17 96.88(13) . .
C46 K2 C51 134.92(16) . .
C51 K2 Sn14 139.60(14) . .
C51 K2 Sn7 81.77(11) . .
C51 K2 Sn8 125.16(13) . .
C51 K2 Sn13 72.47(12) . .
C51 K2 Sn17 93.60(15) . .
O1 K5 O3 111.77(11) . .
O1 K5 O5 59.06(10) . .
O1 K5 O9 140.64(12) . .
O1 K5 O17 78.88(14) . .
O1 K5 O18 117.21(17) . .
O1 K5 N2 119.11(12) . .
O1 K5 N13A 58.86(11) . .
O1 K5 C57 135.44(17) . .
O3 K5 O5 157.94(11) . .
O3 K5 N2 120.03(13) . .
O3 K5 N13A 60.26(12) . .
O3 K5 C57 110.21(17) . .
O5 K5 N2 60.88(12) . .
O5 K5 N13A 117.50(11) . .
O5 K5 C57 85.83(16) . .
O9 K5 O3 60.25(11) . .
O9 K5 O5 112.47(12) . .
O9 K5 N2 60.50(13) . .
O9 K5 N13A 119.15(12) . .
O9 K5 C57 75.17(16) . .
O17 K5 O3 96.73(14) . .
O17 K5 O5 100.54(15) . .
O17 K5 O9 137.82(16) . .
O17 K5 N2 121.57(13) . .
O17 K5 N13A 61.06(13) . .
O17 K5 C57 82.08(17) . .
O18 K5 O3 119.00(17) . .
O18 K5 O5 81.63(17) . .
O18 K5 O9 97.29(15) . .
O18 K5 O17 61.43(14) . .
O18 K5 N2 61.24(14) . .
O18 K5 N13A 121.70(14) . .
O18 K5 C57 22.65(17) . .
N2 K5 C57 44.76(16) . .
N13A K5 N2 176.80(13) . .
N13A K5 C57 138.44(16) . .
O7 K4 O8 98.76(11) . .
O7 K4 O12 128.43(11) . .
O7 K4 N14A 119.74(12) . .
O7 K4 N15A 60.26(12) . .
O8 K4 N14A 120.22(12) . .
O8 K4 N15A 59.62(12) . .
O12 K4 O8 126.69(12) . .
O12 K4 N14A 60.42(12) . .
O12 K4 N15A 119.75(13) . .
O13 K4 O7 92.44(12) . .
O13 K4 O8 100.19(12) . .
O13 K4 O12 59.94(12) . .
O13 K4 O14 117.05(12) . .
O13 K4 N14A 119.96(13) . .
O13 K4 N15A 60.22(13) . .
O14 K4 O7 61.37(11) . .
O14 K4 O8 137.19(11) . .
O14 K4 O12 91.68(11) . .
O14 K4 N14A 58.77(11) . .
O14 K4 N15A 121.25(12) . .
O16 K4 O7 126.45(12) . .
O16 K4 O8 59.82(11) . .
O16 K4 O12 99.45(12) . .
O16 K4 O13 136.66(12) . .
O16 K4 O14 99.92(11) . .
O16 K4 N14A 60.57(12) . .
O16 K4 N15A 119.26(13) . .
N14A K4 N15A 179.81(14) . .
O2 K6 O4 60.11(10) . .
O2 K6 O11 108.80(11) . .
O2 K6 O15 103.39(12) . .
O2 K6 N4 60.63(12) . .
O2 K6 N5 119.81(12) . .
O4 K6 O11 88.58(10) . .
O4 K6 O15 125.96(11) . .
O4 K6 N4 119.61(12) . .
O4 K6 N5 60.71(11) . .
O6 K6 O2 145.87(11) . .
O6 K6 O4 103.83(12) . .
O6 K6 O11 100.02(11) . .
O6 K6 O15 59.63(12) . .
O6 K6 N4 118.66(14) . .
O6 K6 N5 60.68(12) . .
O10 K6 O2 89.77(11) . .
O10 K6 O4 128.45(12) . .
O10 K6 O6 120.75(12) . .
O10 K6 O11 60.96(11) . .
O10 K6 O15 99.76(12) . .
O10 K6 N4 60.87(12) . .
O10 K6 N5 119.48(11) . .
O11 K6 O15 141.76(11) . .
O11 K6 N4 120.67(12) . .
O11 K6 N5 59.79(11) . .
O15 K6 N4 60.09(13) . .
O15 K6 N5 119.23(13) . .
N4 K6 N5 179.33(14) . .
C1AA O1 K5 121.5(3) . .
C1AA O1 C13 113.5(4) . .
C13 O1 K5 125.0(3) . .
C16 O2 K6 114.9(3) . .
C23 O2 K6 116.9(3) . .
C23 O2 C16 111.5(4) . .
C7 O3 K5 115.4(3) . .
C19 O3 K5 115.5(3) . .
C19 O3 C7 112.1(4) . .
C4 O4 K6 112.6(3) . .
C17 O4 K6 120.0(3) . .
C17 O4 C4 111.6(4) . .
C22 O5 K5 103.9(3) . .
C22 O5 C52 113.2(5) . .
C52 O5 K5 112.3(3) . .
C5 O6 K6 117.1(3) . .
C33 O6 K6 117.0(3) . .
C33 O6 C5 111.3(5) . .
C26 O7 K4 115.4(3) . .
C0AA O7 K4 110.2(3) . .
C0AA O7 C26 111.8(4) . .
C25 O8 K4 112.2(3) . .
C47 O8 K4 114.3(3) . .
C47 O8 C25 112.4(4) . .
C18 O9 K5 113.5(3) . .
C31 O9 K5 120.0(3) . .
C31 O9 C18 112.0(4) . .
C27 O10 K6 120.6(3) . .
C30 O10 K6 114.1(3) . .
C30 O10 C27 110.6(4) . .
C6 O11 K6 114.8(3) . .
C6 O11 C9 110.3(4) . .
C9 O11 K6 112.2(3) . .
C35 O12 K4 114.9(3) . .
C43 O12 K4 111.2(3) . .
C43 O12 C35 111.3(5) . .
C20 O13 K4 113.9(3) . .
C20 O13 C53 111.8(5) . .
C53 O13 K4 117.0(3) . .
C14 O14 K4 113.8(3) . .
C40 O14 K4 116.6(3) . .
C40 O14 C14 112.4(4) . .
C32 O15 K6 112.5(3) . .
C49 O15 K6 117.1(4) . .
C49 O15 C32 111.2(5) . .
C12 O16 K4 117.3(3) . .
C15 O16 K4 117.5(3) . .
C15 O16 C12 111.1(4) . .
C37 O17 K5 117.2(4) . .
C37 O17 C58 110.0(6) . .
C58 O17 K5 109.4(5) . .
C61 O18 K5 115.4(5) . .
C61 O18 C57 127.4(7) . .
C57 O18 K5 105.8(5) . .
K1 N1 K2 70.34(10) . .
C46 N1 K1 113.8(4) . .
C46 N1 K2 98.0(4) . .
C34 N2 K5 108.4(3) . .
C34 N2 C42 110.0(5) . .
C41 N2 K5 106.5(3) . .
C41 N2 C34 110.6(5) . .
C41 N2 C42 111.4(5) . .
C42 N2 K5 109.8(3) . .
K1 N3 K2 69.05(11) . .
C54 N3 K1 93.7(3) . .
C54 N3 K2 109.3(3) . .
C38 N4 K6 110.0(3) . .
C38 N4 C50 109.6(5) . .
C38 N4 C56 109.9(5) . .
C50 N4 K6 106.9(3) . .
C56 N4 K6 109.8(4) . .
C56 N4 C50 110.6(5) . .
C2 N5 K6 109.2(3) . .
C2 N5 C21 109.0(4) . .
C2 N5 C28 110.6(4) . .
C21 N5 K6 110.9(3) . .
C28 N5 K6 105.8(3) . .
C28 N5 C21 111.3(4) . .
K1 N55 K2 69.42(11) . .
C55 N55 K1 101.8(4) . .
C55 N55 K2 112.6(5) . .
K2 N88 K1 67.37(12) . .
C51 N88 K1 107.4(4) . .
C51 N88 K2 95.1(3) . .
C2AA N64 K3 106.1(6) . 3_666
C8 N13A K5 109.1(3) . .
C8 N13A C24 111.0(4) . .
C11 N13A K5 102.3(3) . .
C11 N13A C8 113.1(4) . .
C11 N13A C24 108.4(4) . .
C24 N13A K5 112.8(3) . .
C29 N14A K4 107.8(3) . .
C29 N14A C45 109.4(5) . .
C45 N14A K4 107.5(3) . .
C39 N14A K4 111.8(3) . .
C39 N14A C29 109.5(5) . .
C39 N14A C45 110.7(5) . .
C36 N15A K4 109.4(3) . .
C36 N15A C48 109.3(5) . .
C44 N15A K4 108.6(4) . .
C44 N15A C36 110.4(5) . .
C44 N15A C48 110.8(5) . .
C48 N15A K4 108.3(3) . .
O1 C1AA C22 109.2(4) . .
N5 C2 C5 114.1(5) . .
O4 C4 C23 109.7(5) . .
O6 C5 C2 110.0(5) . .
O11 C6 C21 109.1(4) . .
O3 C7 C18 110.1(5) . .
N13A C8 C37 112.5(5) . .
O11 C9 C30 109.5(4) . .
N13A C11 C13 114.0(5) . .
O16 C12 C25 109.3(5) . .
O1 C13 C11 108.8(4) . .
O14 C14 C0AA 109.7(5) . .
O16 C15 C29 109.8(5) . .
O2 C16 C38 108.3(5) . .
O4 C17 C28 109.1(5) . .
O9 C18 C7 109.4(5) . .
O3 C19 C24 109.7(5) . .
O13 C20 C48 109.5(5) . .
N5 C21 C6 112.8(4) . .
O5 C22 C1AA 108.7(4) . .
O2 C23 C4 109.7(4) . .
N13A C24 C19 113.1(4) . .
O8 C25 C12 108.6(5) . .
O7 C26 C44 110.0(5) . .
O10 C27 C50 110.1(5) . .
N5 C28 C17 114.6(4) . .
N14A C29 C15 114.4(5) . .
O10 C30 C9 109.2(5) . .
O9 C31 C34 110.2(5) . .
O15 C32 C33 108.9(5) . .
O6 C33 C32 110.5(5) . .
N2 C34 C31 114.0(5) . .
O12 C35 C45 109.3(5) . .
N15A C36 C47 112.8(5) . .
O17 C37 C8 108.5(5) . .
N4 C38 C16 113.7(5) . .
O14 C40 C39 110.4(5) . .
C57 C41 N2 117.4(6) . .
N2 C42 C52 113.8(5) . .
O12 C43 C53 108.8(5) . .
N15A C44 C26 112.8(5) . .
N14A C45 C35 112.8(5) . .
N1 C46 K2 58.0(3) . .
N1 C46 C54 112.5(6) . .
C54 C46 K2 91.9(4) . .
O8 C47 C36 108.9(5) . .
N15A C48 C20 113.9(5) . .
O15 C49 C56 110.8(5) . .
N4 C50 C27 114.7(5) . .
N88 C51 K2 58.7(3) . .
C55 C51 K2 92.8(4) . .
C55 C51 N88 111.7(5) . .
O5 C52 C42 108.0(5) . .
O13 C53 C43 110.5(5) . .
N3 C54 K1 60.0(3) . .
C46 C54 K1 90.0(4) . .
C46 C54 N3 113.1(5) . .
N55 C55 K1 54.7(3) . .
N55 C55 C51 111.9(6) . .
C51 C55 K1 95.7(4) . .
N4 C56 C49 114.5(5) . .
C61 C58 O17 115.5(8) . .
C60 C59 N11 101.6(9) . .
C59 C60 N65 109.0(8) . .
O18 C61 C58 123.3(9) . .
C62 N7 K3 123.1(8) . .
N64 C2AA C63 119.7(8) . .
N64 C2AA K3 53.0(5) . 3_666
C63 C2AA K3 116.2(6) . 3_666
C2AA C63 N8 128.2(9) . .
C63 N8 K3 117.5(7) . .
O7 C0AA C14 110.8(5) . .
O18 C57 K5 51.6(4) . .
O18 C57 C41 120.4(7) . .
C41 C57 K5 91.3(4) . .
N14A C39 C40 112.8(5) . .
C60 N65 K3 126.8(5) . .
Sn5 K3 Sn7 64.903(19) . .
Sn6 K3 Sn5 45.964(16) . .
Sn6 K3 Sn7 45.517(16) . .
Sn12 K3 Sn5 51.589(17) . .
Sn12 K3 Sn6 93.99(3) . .
Sn12 K3 Sn7 82.98(2) . .
Sn12 K3 Sn13 47.317(16) . .
Sn13 K3 Sn5 80.21(2) . .
Sn13 K3 Sn6 97.63(3) . .
Sn13 K3 Sn7 58.158(19) . .
N64 K3 Sn5 85.7(2) 3_666 .
N64 K3 Sn6 101.00(19) 3_666 .
N64 K3 Sn7 145.4(2) 3_666 .
N64 K3 Sn12 93.0(2) 3_666 .
N64 K3 Sn13 137.2(2) 3_666 .
N64 K3 N7 100.3(3) 3_666 .
N64 K3 C2AA 20.9(2) 3_666 3_666
N64 K3 N8 66.9(3) 3_666 .
N64 K3 N65 135.7(3) 3_666 .
N64 K3 C62A 74.1(3) 3_666 .
N7 K3 Sn5 110.21(17) . .
N7 K3 Sn6 64.95(17) . .
N7 K3 Sn7 75.24(15) . .
N7 K3 Sn12 156.78(16) . .
N7 K3 Sn13 122.48(16) . .
C2AA K3 Sn5 73.81(10) 3_666 .
C2AA K3 Sn6 103.01(11) 3_666 .
C2AA K3 Sn7 138.69(11) 3_666 .
C2AA K3 Sn12 72.08(10) 3_666 .
C2AA K3 Sn13 116.90(11) 3_666 .
N8 K3 Sn5 128.5(2) . .
N8 K3 Sn6 95.8(2) . .
N8 K3 Sn7 116.9(2) . .
N8 K3 Sn12 159.0(2) . .
N8 K3 Sn13 148.2(2) . .
N8 K3 C2AA 87.6(3) . 3_666
N8 K3 N65 77.3(3) . .
N65 K3 Sn5 138.31(18) . .
N65 K3 Sn6 108.1(2) . .
N65 K3 Sn7 74.28(19) . .
N65 K3 Sn12 116.95(13) . .
N65 K3 Sn13 71.16(13) . .
N65 K3 N7 64.9(2) . .
N65 K3 C2AA 146.5(2) . 3_666
N65 K3 C62A 84.3(3) . .
C62A K3 Sn5 108.2(2) . .
C62A K3 Sn6 71.3(2) . .
C62A K3 Sn7 97.2(2) . .
C62A K3 Sn12 157.6(3) . .
C62A K3 Sn13 148.7(3) . .

loop_
_geom_bond_atom_site_label_1
_geom_bond_atom_site_label_2
_geom_bond_distance
_geom_bond_site_symmetry_2
Sn14 Rh2 2.7122(5) .
Sn14 Sn9 3.2381(5) .
Sn14 Sn10 2.9994(5) .
Sn14 Sn15 3.1116(5) .
Sn14 Sn17 3.0310(5) .
Sn14 K1 3.5978(11) 2_655
Sn14 K2 3.8175(11) .
Rh1 Sn1 2.7304(5) .
Rh1 Sn2 2.7373(5) .
Rh1 Sn3 2.7595(5) .
Rh1 Sn4 2.7205(5) .
Rh1 Sn5 2.7211(5) .
Rh1 Sn6 2.7306(5) .
Rh1 Sn7 2.7141(5) .
Rh1 Sn8 2.7066(5) .
Rh1 Sn9 2.4974(5) .
Rh2 Sn9 2.4975(5) .
Rh2 Sn10 2.7008(5) .
Rh2 Sn11 2.7606(5) .
Rh2 Sn12 2.7046(5) .
Rh2 Sn13 2.6960(5) .
Rh2 Sn15 2.7456(5) .
Rh2 Sn16 2.7185(5) .
Rh2 Sn17 2.7538(5) .
Sn1 Sn2 3.1275(5) .
Sn1 Sn3 2.9954(5) .
Sn1 Sn4 3.2302(5) .
Sn1 Sn6 3.0124(5) .
Sn2 Sn3 3.0350(5) .
Sn2 Sn6 3.0492(5) .
Sn2 Sn8 3.1276(5) .
Sn3 Sn4 3.1083(5) .
Sn3 Sn8 3.0400(5) .
Sn3 K1 3.7816(11) 2_655
Sn4 Sn5 2.9333(5) .
Sn4 Sn9 3.2755(5) .
Sn4 K1 3.7866(11) 2_655
Sn5 Sn6 3.0325(5) .
Sn5 K3 3.9736(13) .
Sn6 Sn7 3.0219(5) .
Sn6 K3 3.7800(13) .
Sn7 Sn8 3.0014(5) .
Sn7 Sn9 3.2486(5) .
Sn7 K2 3.7792(11) .
Sn7 K3 4.0119(13) .
Sn8 Sn9 3.2468(5) .
Sn8 K1 3.8346(11) 2_655
Sn8 K2 3.6820(11) .
Sn9 Sn10 3.2216(5) .
Sn9 Sn13 3.2396(5) .
Sn9 K1 3.9755(11) 2_655
Sn9 K2 4.0232(11) .
Sn10 Sn11 3.0092(5) .
Sn10 K1 3.7283(11) 2_655
Sn11 Sn12 3.0068(5) .
Sn11 Sn15 3.0513(5) .
Sn11 Sn16 3.0419(5) .
Sn12 Sn13 2.9773(5) .
Sn12 K3 3.6595(12) .
Sn13 Sn16 3.2090(5) .
Sn13 Sn17 3.1199(5) .
Sn13 K2 3.7701(11) .
Sn13 K3 3.7566(12) .
Sn15 Sn16 3.1613(5) .
Sn15 Sn17 3.0128(5) .
Sn16 Sn17 3.0048(5) .
Sn17 K2 3.6843(11) .
K1 Sn14 3.5979(11) 2_645
K1 Sn3 3.7816(11) 2_645
K1 Sn4 3.7865(11) 2_645
K1 Sn8 3.8347(11) 2_645
K1 Sn10 3.7283(11) 2_645
K1 K2 3.3669(14) .
K1 N1 2.922(5) .
K1 N3 2.966(5) .
K1 N55 2.862(5) .
K1 N88 3.107(5) .
K1 C54 3.418(7) .
K1 C55 3.432(7) .
K2 N1 2.923(4) .
K2 N3 2.975(5) .
K2 N55 3.045(5) .
K2 N88 2.959(6) .
K2 C46 3.414(7) .
K2 C51 3.451(6) .
K5 O1 2.691(4) .
K5 O3 2.839(4) .
K5 O5 2.848(4) .
K5 O9 2.803(4) .
K5 O17 2.773(4) .
K5 O18 2.734(5) .
K5 N2 2.963(4) .
K5 N13A 2.929(4) .
K5 C57 3.359(9) .
K4 O7 2.825(4) .
K4 O8 2.867(4) .
K4 O12 2.857(4) .
K4 O13 2.785(4) .
K4 O14 2.815(4) .
K4 O16 2.768(4) .
K4 N14A 3.054(5) .
K4 N15A 3.054(5) .
K6 O2 2.813(4) .
K6 O4 2.815(4) .
K6 O6 2.808(4) .
K6 O10 2.765(4) .
K6 O11 2.859(3) .
K6 O15 2.881(4) .
K6 N4 2.989(4) .
K6 N5 3.005(4) .
O1 C1AA 1.418(6) .
O1 C13 1.426(6) .
O2 C16 1.434(6) .
O2 C23 1.432(6) .
O3 C7 1.428(7) .
O3 C19 1.421(7) .
O4 C4 1.427(6) .
O4 C17 1.421(6) .
O5 C22 1.409(7) .
O5 C52 1.418(6) .
O6 C5 1.425(7) .
O6 C33 1.416(7) .
O7 C26 1.423(7) .
O7 C0AA 1.416(6) .
O8 C25 1.438(6) .
O8 C47 1.414(7) .
O9 C18 1.423(7) .
O9 C31 1.419(7) .
O10 C27 1.415(6) .
O10 C30 1.414(7) .
O11 C6 1.414(6) .
O11 C9 1.424(6) .
O12 C35 1.432(7) .
O12 C43 1.423(7) .
O13 C20 1.408(7) .
O13 C53 1.419(7) .
O14 C14 1.432(6) .
O14 C40 1.410(7) .
O15 C32 1.418(7) .
O15 C49 1.417(8) .
O16 C12 1.417(7) .
O16 C15 1.414(7) .
O17 C37 1.407(7) .
O17 C58 1.431(9) .
O18 C61 1.317(8) .
O18 C57 1.345(9) .
N1 C46 1.405(8) .
N2 C34 1.475(8) .
N2 C41 1.468(7) .
N2 C42 1.482(8) .
N3 C54 1.520(9) .
N4 C38 1.471(8) .
N4 C50 1.473(7) .
N4 C56 1.472(8) .
N5 C2 1.469(7) .
N5 C21 1.477(7) .
N5 C28 1.472(7) .
N55 C55 1.398(8) .
N88 C51 1.534(10) .
N11 C59 1.494(13) .
N64 C2AA 1.215(10) .
N64 K3 2.715(9) 3_666
N13A C8 1.466(7) .
N13A C11 1.463(7) .
N13A C24 1.469(7) .
N14A C29 1.472(7) .
N14A C45 1.472(7) .
N14A C39 1.460(7) .
N15A C36 1.470(8) .
N15A C44 1.466(8) .
N15A C48 1.480(8) .
C1AA C22 1.483(8) .
C2 C5 1.495(8) .
C4 C23 1.481(8) .
C6 C21 1.501(7) .
C7 C18 1.488(9) .
C8 C37 1.498(9) .
C9 C30 1.497(8) .
C11 C13 1.513(8) .
C12 C25 1.476(9) .
C14 C0AA 1.473(9) .
C15 C29 1.500(8) .
C16 C38 1.501(8) .
C17 C28 1.500(8) .
C19 C24 1.494(8) .
C20 C48 1.488(9) .
C26 C44 1.499(8) .
C27 C50 1.482(9) .
C31 C34 1.481(9) .
C32 C33 1.492(10) .
C35 C45 1.495(9) .
C36 C47 1.500(9) .
C40 C39 1.495(9) .
C41 C57 1.381(9) .
C42 C52 1.492(10) .
C43 C53 1.471(10) .
C46 C54 1.467(10) .
C49 C56 1.479(10) .
C51 C55 1.449(10) .
C58 C61 1.340(8) .
C59 C60 1.409(12) .
C60 N65 1.603(12) .
C62 N7 1.486(14) .
N7 K3 2.972(8) .
C2AA C63 1.310(12) .
C2AA K3 3.267(6) 3_666
C63 N8 1.501(15) .
N8 K3 2.915(9) .
N65 K3 2.957(7) .
C62A K3 3.447(13) .
K3 N64 2.715(9) 3_666
K3 C2AA 3.267(6) 3_666
